data_4085133
loop_
_publ_author_name
'Brill, Marcel'
'Collado, Alba'
'Cordes, David B.'
'Slawin, Alexandra M. Z.'
'Vogt, Matthias'
'Gr\"utzmacher, Hansj\"org'
'Nolan, Steven P.'

_publ_section_title
;
 Synthesis and Characterization of Gold(I) Complexes of
 Dibenzotropylidene-Functionalized NHC Ligands (Trop-NHCs)
;
_journal_issue 1
_journal_name_full Organometallics
_journal_page_first 263
_journal_paper_doi 10.1021/om501093s
_journal_volume 34
_journal_year 2015
_chemical_formula_moiety 'C33 H24 Au Cl N2'
_chemical_formula_sum 'C33 H24 Au Cl N2'
_chemical_formula_weight 680.99
_space_group_IT_number 14
_symmetry_cell_setting monoclinic
_symmetry_Int_Tables_number 14
_symmetry_space_group_name_Hall '-P 2ybc'
_symmetry_space_group_name_H-M 'P 1 21/c 1'
_atom_sites_solution_hydrogens geom
_atom_sites_solution_primary direct
_atom_sites_solution_secondary difmap
_cell_angle_alpha 90.0000
_cell_angle_beta 93.1599(17)
_cell_angle_gamma 90.0000
_cell_formula_units_Z 8
_cell_length_a 13.0992(9)
_cell_length_b 19.2568(13)
_cell_length_c 20.4869(15)
_cell_measurement_reflns_used 14826
_cell_measurement_temperature 173
_cell_measurement_theta_max 25.40
_cell_measurement_theta_min 1.50
_cell_volume 5159.9(6)
_computing_cell_refinement 'CrystalClear-SM Expert 2.1 b32'
_computing_data_collection 'CrystalClear-SM Expert 2.1 b32 (Rigaku, 2014)'
_computing_data_reduction 'CrystalClear-SM Expert 2.1 b32'
_computing_molecular_graphics 'CrystalStructure 4.1'
_computing_publication_material 'CrystalStructure 4.1 (Rigaku, 2014)'
_computing_structure_refinement 'SHELXL-2013 (Sheldrick, 2013)'
_computing_structure_solution 'DIRDIF99-PATTY (Gould, et al., 1999)'
_diffrn_ambient_temperature 173
_diffrn_detector_area_resol_mean 11.628
_diffrn_measured_fraction_theta_full 0.998
_diffrn_measured_fraction_theta_max 0.998
_diffrn_measurement_device_type 'Rigaku XtaLAB P200'
_diffrn_measurement_method \w
_diffrn_radiation_type 'Mo K\a'
_diffrn_radiation_wavelength 0.71075
_diffrn_reflns_av_R_equivalents 0.0428
_diffrn_reflns_Laue_measured_fraction_full 0.998
_diffrn_reflns_Laue_measured_fraction_max 0.998
_diffrn_reflns_limit_h_max 15
_diffrn_reflns_limit_h_min -15
_diffrn_reflns_limit_k_max 23
_diffrn_reflns_limit_k_min -23
_diffrn_reflns_limit_l_max 24
_diffrn_reflns_limit_l_min -24
_diffrn_reflns_number 62470
_diffrn_reflns_point_group_measured_fraction_full 0.998
_diffrn_reflns_point_group_measured_fraction_max 0.998
_diffrn_reflns_theta_full 25.242
_diffrn_reflns_theta_max 25.341
_diffrn_reflns_theta_min 1.452
_diffrn_standards_number 0
_exptl_absorpt_coefficient_mu 5.851
_exptl_absorpt_correction_T_max 0.839
_exptl_absorpt_correction_T_min 0.644
_exptl_absorpt_correction_type multi-scan
_exptl_absorpt_process_details 'REQAB (Rigaku, 1998)'
_exptl_crystal_colour colorless
_exptl_crystal_density_diffrn 1.753
_exptl_crystal_density_method 'not measured'
_exptl_crystal_description prism
_exptl_crystal_F_000 2656.00
_exptl_crystal_size_max 0.130
_exptl_crystal_size_mid 0.040
_exptl_crystal_size_min 0.030
_refine_diff_density_max 3.16
_refine_diff_density_min -0.50
_refine_ls_extinction_method none
_refine_ls_goodness_of_fit_ref 1.027
_refine_ls_hydrogen_treatment constr
_refine_ls_number_parameters 667
_refine_ls_number_reflns 9415
_refine_ls_number_restraints 0
_refine_ls_R_factor_all 0.0291
_refine_ls_R_factor_gt 0.0224
_refine_ls_shift/su_max 0.003
_refine_ls_structure_factor_coef Fsqd
_refine_ls_weighting_details 'w = 1/[\s^2^(Fo^2^)+(0.0260P)^2^+7.9361P] where P=(Fo^2^+2Fc^2^)/3'
_refine_ls_weighting_scheme calc
_refine_ls_wR_factor_gt 0.0557
_refine_ls_wR_factor_ref 0.0579
_reflns_number_gt 8142
_reflns_number_total 9415
_reflns_threshold_expression F^2^>2.0\s(F^2^)
_cod_data_source_file om501093s_si_002.cif
_cod_data_source_block Trop-2
_cod_depositor_comments 'Adding full bibliography for 4085130--4085139.cif.'
_cod_database_code 4085133
_shelxl_res_file
;
TITL MBSN7
CELL  0.71075 13.09920 19.25680 20.48690 90.00000 93.15990 90.00000
ZERR  8 0.00090 0.00130 0.00150 0.00000 0.00170 0.00000
LATT 1
SYMM    -X, .50+Y, .50-Z
SFAC C H AU CL N
UNIT 264 192 8 8 16
L.S. 5
FMAP 2
PLAN 5
BOND $H
CONF
LIST 4
TEMP -100.0
ACTA
SIZE 0.130 0.040 0.030
WGHT    0.026000    7.936100
FVAR       0.12001
AU1   3    0.011727    0.680893    0.367794    11.00000    0.01819    0.02186 =
         0.02615   -0.00135    0.00092    0.00090
AU41  3    0.478525    0.739213    0.130418    11.00000    0.02233    0.03043 =
         0.02765   -0.00479    0.00602   -0.00016
CL1   4   -0.122534    0.610364    0.333567    11.00000    0.02484    0.03707 =
         0.04283   -0.00189   -0.00044   -0.00844
CL41  4    0.610375    0.702687    0.070007    11.00000    0.03862    0.07974 =
         0.06195   -0.02768    0.02271    0.00305
N2    5    0.136539    0.803060    0.421984    11.00000    0.01843    0.01942 =
         0.02451   -0.00005    0.00035    0.00331
N5    5    0.230272    0.714424    0.403782    11.00000    0.01872    0.01734 =
         0.02326   -0.00015    0.00178    0.00110
N42   5    0.376691    0.808719    0.240706    11.00000    0.01930    0.01881 =
         0.02343    0.00000    0.00336   -0.00252
N45   5    0.268459    0.748070    0.182585    11.00000    0.02229    0.01871 =
         0.02195   -0.00016    0.00384   -0.00216
C1    1    0.132011    0.737309    0.399035    11.00000    0.02300    0.02038 =
         0.01951    0.00049    0.00239    0.00271
C3    1    0.235699    0.820615    0.441348    11.00000    0.02169    0.02085 =
         0.02751    0.00043   -0.00041   -0.00165
AFIX  43
H3    2    0.258005    0.863638    0.459801    11.00000   -1.20000
AFIX   0
C4    1    0.294719    0.765822    0.429336    11.00000    0.01947    0.02204 =
         0.02835    0.00238    0.00178   -0.00364
AFIX  43
H4    2    0.366791    0.762793    0.436878    11.00000   -1.20000
AFIX   0
C6    1    0.050507    0.850033    0.438876    11.00000    0.02324    0.02235 =
         0.02772   -0.00437    0.00166    0.00646
AFIX  13
H6    2    0.040884    0.843074    0.486516    11.00000   -1.20000
AFIX   0
C7    1   -0.050060    0.832072    0.403796    11.00000    0.02292    0.01917 =
         0.03113   -0.00367    0.00490    0.00706
C8    1   -0.127514    0.806516    0.441375    11.00000    0.03112    0.02242 =
         0.03787    0.00009    0.00527    0.00486
AFIX  43
H8    2   -0.115921    0.803182    0.487453    11.00000   -1.20000
AFIX   0
C9    1   -0.220952    0.785928    0.412741    11.00000    0.02301    0.03201 =
         0.05820    0.00450    0.00945    0.00029
AFIX  43
H9    2   -0.273678    0.769943    0.439015    11.00000   -1.20000
AFIX   0
C10   1   -0.236515    0.788898    0.345788    11.00000    0.02170    0.03352 =
         0.06178    0.00205   -0.00594   -0.00133
AFIX  43
H10   2   -0.299222    0.773024    0.325551    11.00000   -1.20000
AFIX   0
C11   1   -0.161549    0.814779    0.308098    11.00000    0.02887    0.03305 =
         0.04079    0.00154   -0.00606    0.00537
AFIX  43
H11   2   -0.173402    0.816339    0.261955    11.00000   -1.20000
AFIX   0
C12   1   -0.068149    0.838899    0.336056    11.00000    0.02129    0.02228 =
         0.03762   -0.00114    0.00356    0.00566
C13   1    0.003483    0.870820    0.292898    11.00000    0.02808    0.03761 =
         0.03114    0.00288    0.00222    0.00724
AFIX  43
H13   2    0.001780    0.853749    0.249345    11.00000   -1.20000
AFIX   0
C14   1    0.071180    0.921209    0.307376    11.00000    0.02541    0.03557 =
         0.04101    0.00805    0.00949    0.00619
AFIX  43
H14   2    0.109852    0.936563    0.272237    11.00000   -1.20000
AFIX   0
C15   1    0.093665    0.955788    0.369864    11.00000    0.01988    0.02418 =
         0.04866   -0.00035    0.00334    0.00801
C16   1    0.129069    1.024125    0.368141    11.00000    0.02572    0.02829 =
         0.06862    0.00450    0.00448    0.00383
AFIX  43
H16   2    0.135771    1.046028    0.327048    11.00000   -1.20000
AFIX   0
C17   1    0.154436    1.060443    0.424407    11.00000    0.02826    0.02297 =
         0.09389   -0.00712    0.00663    0.00325
AFIX  43
H17   2    0.178272    1.106909    0.421920    11.00000   -1.20000
AFIX   0
C18   1    0.145340    1.029536    0.484456    11.00000    0.02981    0.03424 =
         0.07625   -0.02465   -0.00508    0.00882
AFIX  43
H18   2    0.164126    1.054275    0.523403    11.00000   -1.20000
AFIX   0
C19   1    0.108846    0.962531    0.487778    11.00000    0.02747    0.03040 =
         0.04968   -0.01180   -0.00251    0.00885
AFIX  43
H19   2    0.101460    0.941667    0.529272    11.00000   -1.20000
AFIX   0
C20   1    0.082612    0.924926    0.431113    11.00000    0.01868    0.02526 =
         0.04266   -0.00543   -0.00001    0.00750
C21   1    0.262383    0.644677    0.379976    11.00000    0.01993    0.01897 =
         0.02653   -0.00078    0.00441    0.00376
AFIX  13
H21   2    0.227143    0.638255    0.335839    11.00000   -1.20000
AFIX   0
C22   1    0.376016    0.642136    0.369950    11.00000    0.02257    0.01689 =
         0.03481    0.00186    0.00453    0.00308
C23   1    0.406989    0.639580    0.306411    11.00000    0.03556    0.02164 =
         0.03851    0.00664    0.01156    0.00669
AFIX  43
H23   2    0.356930    0.637732    0.271092    11.00000   -1.20000
AFIX   0
C24   1    0.510189    0.639674    0.293429    11.00000    0.03838    0.02802 =
         0.06138    0.00833    0.02530    0.00578
AFIX  43
H24   2    0.530279    0.637238    0.249634    11.00000   -1.20000
AFIX   0
C25   1    0.582709    0.643304    0.344235    11.00000    0.02424    0.02717 =
         0.08713    0.00683    0.02130    0.00105
AFIX  43
H25   2    0.653195    0.644184    0.335557    11.00000   -1.20000
AFIX   0
C26   1    0.553690    0.645674    0.407702    11.00000    0.02404    0.02454 =
         0.07132   -0.00138    0.00116    0.00038
AFIX  43
H26   2    0.604818    0.649008    0.442291    11.00000   -1.20000
AFIX   0
C27   1    0.450030    0.643283    0.422739    11.00000    0.02146    0.01835 =
         0.04879   -0.00051   -0.00082    0.00075
C28   1    0.427177    0.642327    0.491441    11.00000    0.03115    0.02858 =
         0.04175   -0.00510   -0.01363    0.00268
AFIX  43
H28   2    0.476637    0.663702    0.520562    11.00000   -1.20000
AFIX   0
C29   1    0.345849    0.615389    0.519166    11.00000    0.04343    0.03007 =
         0.02677   -0.00226   -0.00606    0.00554
AFIX  43
H29   2    0.343417    0.621978    0.565010    11.00000   -1.20000
AFIX   0
C30   1    0.260699    0.577247    0.487707    11.00000    0.02821    0.02178 =
         0.02963   -0.00155    0.00353    0.00660
C31   1    0.213194    0.526104    0.524571    11.00000    0.04259    0.03325 =
         0.02972    0.00506    0.00779    0.00871
AFIX  43
H31   2    0.233962    0.520835    0.569462    11.00000   -1.20000
AFIX   0
C32   1    0.138112    0.483700    0.497982    11.00000    0.03676    0.02942 =
         0.05076    0.01238    0.01367    0.00052
AFIX  43
H32   2    0.108352    0.449060    0.523935    11.00000   -1.20000
AFIX   0
C33   1    0.105850    0.491726    0.432849    11.00000    0.02759    0.02175 =
         0.05452    0.00176    0.00475   -0.00180
AFIX  43
H33   2    0.054423    0.462212    0.413638    11.00000   -1.20000
AFIX   0
C34   1    0.148884    0.542781    0.396212    11.00000    0.02189    0.02162 =
         0.03423    0.00001    0.00036    0.00467
AFIX  43
H34   2    0.126189    0.548144    0.351652    11.00000   -1.20000
AFIX   0
C35   1    0.224737    0.586792    0.422604    11.00000    0.02060    0.01793 =
         0.02718   -0.00091    0.00563    0.00204
C41   1    0.367263    0.768682    0.186403    11.00000    0.02068    0.01969 =
         0.02371    0.00148    0.00375   -0.00053
C43   1    0.284815    0.811461    0.270923    11.00000    0.02505    0.02527 =
         0.02070   -0.00465    0.00396   -0.00164
AFIX  43
H43   2    0.272305    0.835437    0.310214    11.00000   -1.20000
AFIX   0
C44   1    0.217083    0.774223    0.234686    11.00000    0.02450    0.02857 =
         0.02454   -0.00317    0.00644   -0.00148
AFIX  43
H44   2    0.147222    0.767012    0.242953    11.00000   -1.20000
AFIX   0
C46   1    0.475539    0.839537    0.266973    11.00000    0.01724    0.02363 =
         0.02852   -0.00069    0.00019   -0.00365
AFIX  13
H46   2    0.520082    0.800141    0.282778    11.00000   -1.20000
AFIX   0
C47   1    0.530921    0.876390    0.214168    11.00000    0.02376    0.02874 =
         0.02461   -0.00124    0.00091   -0.00824
C48   1    0.624604    0.849762    0.196555    11.00000    0.02615    0.03771 =
         0.03439   -0.00554    0.00473   -0.00675
AFIX  43
H48   2    0.653680    0.811071    0.219559    11.00000   -1.20000
AFIX   0
C49   1    0.675588    0.879020    0.146033    11.00000    0.03092    0.05237 =
         0.04900   -0.00745    0.01340   -0.01263
AFIX  43
H49   2    0.740147    0.861227    0.135199    11.00000   -1.20000
AFIX   0
C50   1    0.632730    0.933860    0.111529    11.00000    0.05033    0.05149 =
         0.04043   -0.00537    0.01665   -0.03018
AFIX  43
H50   2    0.667092    0.953396    0.076246    11.00000   -1.20000
AFIX   0
C51   1    0.540283    0.960540    0.127911    11.00000    0.05422    0.03124 =
         0.03629    0.00222   -0.00141   -0.01896
AFIX  43
H51   2    0.510724    0.997760    0.102991    11.00000   -1.20000
AFIX   0
C52   1    0.488408    0.933868    0.180879    11.00000    0.03213    0.02411 =
         0.02895   -0.00006   -0.00168   -0.00939
C53   1    0.395412    0.968281    0.198587    11.00000    0.03363    0.02515 =
         0.03907    0.00345   -0.01004   -0.00276
AFIX  43
H53   2    0.355403    0.988710    0.163575    11.00000   -1.20000
AFIX   0
C54   1    0.358764    0.974925    0.258011    11.00000    0.02662    0.02362 =
         0.05056   -0.00260   -0.00379    0.00140
AFIX  43
H54   2    0.297512    1.001025    0.260241    11.00000   -1.20000
AFIX   0
C55   1    0.401718    0.946835    0.319805    11.00000    0.02095    0.02783 =
         0.03709   -0.00766    0.00331   -0.00596
C56   1    0.384007    0.983661    0.377046    11.00000    0.02459    0.03935 =
         0.05074   -0.01667    0.00555   -0.00679
AFIX  43
H56   2    0.344968    1.025232    0.374168    11.00000   -1.20000
AFIX   0
C57   1    0.421813    0.961056    0.437358    11.00000    0.03254    0.05449 =
         0.03810   -0.02081    0.00933   -0.01890
AFIX  43
H57   2    0.407606    0.986467    0.475555    11.00000   -1.20000
AFIX   0
C58   1    0.480101    0.901757    0.442383    11.00000    0.03486    0.05657 =
         0.02626   -0.00286   -0.00039   -0.02217
AFIX  43
H58   2    0.507748    0.886604    0.483804    11.00000   -1.20000
AFIX   0
C59   1    0.498093    0.864391    0.386583    11.00000    0.02585    0.03683 =
         0.02968    0.00283    0.00031   -0.01168
AFIX  43
H59   2    0.538341    0.823391    0.390193    11.00000   -1.20000
AFIX   0
C60   1    0.458810    0.885282    0.325372    11.00000    0.01811    0.02657 =
         0.02941   -0.00176    0.00195   -0.00803
C61   1    0.220805    0.706448    0.127312    11.00000    0.02373    0.02165 =
         0.01795   -0.00391    0.00248   -0.00370
AFIX  13
H61   2    0.264133    0.715350    0.089503    11.00000   -1.20000
AFIX   0
C62   1    0.117470    0.736757    0.107437    11.00000    0.02594    0.01920 =
         0.02048   -0.00397    0.00129   -0.00041
C63   1    0.116357    0.787751    0.059137    11.00000    0.03489    0.02593 =
         0.02525   -0.00428    0.00836   -0.00093
AFIX  43
H63   2    0.177843    0.797796    0.038496    11.00000   -1.20000
AFIX   0
C64   1    0.028842    0.824144    0.040305    11.00000    0.04519    0.02634 =
         0.02726    0.00296    0.00438    0.00768
AFIX  43
H64   2    0.030579    0.859173    0.007732    11.00000   -1.20000
AFIX   0
C65   1   -0.061148    0.809128    0.069263    11.00000    0.03297    0.03299 =
         0.03249   -0.00252    0.00020    0.01242
AFIX  43
H65   2   -0.122100    0.833267    0.056106    11.00000   -1.20000
AFIX   0
C66   1   -0.062604    0.758989    0.117387    11.00000    0.02740    0.02869 =
         0.03226   -0.00628    0.00442    0.00132
AFIX  43
H66   2   -0.124897    0.749549    0.137326    11.00000   -1.20000
AFIX   0
C67   1    0.025864    0.721460    0.137700    11.00000    0.02338    0.02353 =
         0.02291   -0.00361   -0.00019   -0.00021
C68   1    0.015439    0.671557    0.190156    11.00000    0.02101    0.03353 =
         0.02793   -0.00247    0.00548   -0.00626
AFIX  43
H68   2   -0.042512    0.678253    0.215351    11.00000   -1.20000
AFIX   0
C69   1    0.074596    0.617840    0.208400    11.00000    0.02608    0.02738 =
         0.02570    0.00267    0.00386   -0.00761
AFIX  43
H69   2    0.053249    0.592939    0.245287    11.00000   -1.20000
AFIX   0
C70   1    0.166954    0.591403    0.180510    11.00000    0.02678    0.02399 =
         0.02895   -0.00151   -0.00094   -0.00357
C71   1    0.192032    0.521677    0.193940    11.00000    0.04318    0.02591 =
         0.04677    0.00289    0.00584   -0.00375
AFIX  43
H71   2    0.150401    0.495662    0.221557    11.00000   -1.20000
AFIX   0
C72   1    0.274802    0.490034    0.168382    11.00000    0.04640    0.02480 =
         0.06966    0.00275    0.00395    0.00562
AFIX  43
H72   2    0.290478    0.442996    0.178691    11.00000   -1.20000
AFIX   0
C73   1    0.334874    0.526992    0.127715    11.00000    0.03787    0.03066 =
         0.06252   -0.00771    0.01060    0.00570
AFIX  43
H73   2    0.391477    0.505256    0.109046    11.00000   -1.20000
AFIX   0
C74   1    0.312738    0.595702    0.114098    11.00000    0.02905    0.02906 =
         0.03968   -0.00394    0.00653   -0.00058
AFIX  43
H74   2    0.354588    0.620743    0.085867    11.00000   -1.20000
AFIX   0
C75   1    0.230468    0.629253    0.140761    11.00000    0.02415    0.02158 =
         0.02442   -0.00466   -0.00280   -0.00090
HKLF 4
 
REM  MBSN7
REM R1 =  0.0224 for    8142 Fo > 4sig(Fo)  and  0.0291 for all    9415 data
REM    667 parameters refined using      0 restraints
 
END  
     
WGHT      0.0260      7.9443 

REM Highest difference peak  3.165,  deepest hole -0.503,  1-sigma level  0.085
Q1    1   0.7423  0.6950  0.2118  11.00000  0.05    3.16
Q2    1   0.0791  0.6408  0.3771  11.00000  0.05    0.37
Q3    1  -0.0181  0.7368  0.1244  11.00000  0.05    0.33
Q4    1   0.4084  0.7410  0.1825  11.00000  0.05    0.33
Q5    1   0.0934  0.7234  0.3753  11.00000  0.05    0.31
;

loop_
_symmetry_equiv_pos_site_id
_symmetry_equiv_pos_as_xyz
1 +X,+Y,+Z
2 -X,1/2+Y,1/2-Z
3 -X,-Y,-Z
4 +X,1/2-Y,1/2+Z

loop_
_atom_site_label
_atom_site_type_symbol
_atom_site_fract_x
_atom_site_fract_y
_atom_site_fract_z
_atom_site_U_iso_or_equiv
_atom_site_adp_type
_atom_site_occupancy
_atom_site_site_symmetry_multiplicity
_atom_site_calc_flag
_atom_site_refinement_flags
Au1 Au 0.01173(2) 0.68089(2) 0.36779(2) 0.02208(5) Uani 1 4 d .
Au41 Au 0.47853(2) 0.73921(2) 0.13042(2) 0.02663(5) Uani 1 4 d .
Cl1 Cl -0.12253(7) 0.61036(5) 0.33357(5) 0.0350(2) Uani 1 4 d .
Cl41 Cl 0.61038(9) 0.70269(7) 0.07001(6) 0.0594(3) Uani 1 4 d .
N2 N 0.1365(2) 0.80306(14) 0.42198(13) 0.0208(6) Uani 1 4 d .
N5 N 0.2303(2) 0.71442(14) 0.40378(13) 0.0197(6) Uani 1 4 d .
N42 N 0.3767(2) 0.80872(14) 0.24071(13) 0.0204(6) Uani 1 4 d .
N45 N 0.2685(2) 0.74807(14) 0.18258(13) 0.0209(6) Uani 1 4 d .
C1 C 0.1320(3) 0.73731(17) 0.39904(16) 0.0209(7) Uani 1 4 d .
C3 C 0.2357(3) 0.82062(18) 0.44135(17) 0.0234(7) Uani 1 4 d .
C4 C 0.2947(3) 0.76582(17) 0.42934(17) 0.0233(7) Uani 1 4 d .
C6 C 0.0505(3) 0.85003(18) 0.43888(17) 0.0244(8) Uani 1 4 d .
C7 C -0.0501(3) 0.83207(17) 0.40380(17) 0.0243(8) Uani 1 4 d .
C8 C -0.1275(3) 0.80652(18) 0.4414(2) 0.0303(8) Uani 1 4 d .
C9 C -0.2210(3) 0.7859(2) 0.4127(2) 0.0375(10) Uani 1 4 d .
C10 C -0.2365(3) 0.7889(2) 0.3458(2) 0.0393(10) Uani 1 4 d .
C11 C -0.1616(3) 0.8148(2) 0.3081(2) 0.0345(9) Uani 1 4 d .
C12 C -0.0682(3) 0.83890(18) 0.33606(18) 0.0270(8) Uani 1 4 d .
C13 C 0.0035(3) 0.8708(2) 0.29290(19) 0.0323(9) Uani 1 4 d .
C14 C 0.0712(3) 0.9212(2) 0.3074(2) 0.0337(9) Uani 1 4 d .
C15 C 0.0937(3) 0.95579(19) 0.3699(2) 0.0309(9) Uani 1 4 d .
C16 C 0.1291(3) 1.0241(2) 0.3681(2) 0.0408(10) Uani 1 4 d .
C17 C 0.1544(3) 1.0604(2) 0.4244(3) 0.0483(12) Uani 1 4 d .
C18 C 0.1453(3) 1.0295(2) 0.4845(3) 0.0471(12) Uani 1 4 d .
C19 C 0.1089(3) 0.9625(2) 0.4878(2) 0.0360(9) Uani 1 4 d .
C20 C 0.0826(3) 0.92493(19) 0.43111(19) 0.0289(8) Uani 1 4 d .
C21 C 0.2624(3) 0.64468(17) 0.37998(17) 0.0217(7) Uani 1 4 d .
C22 C 0.3760(3) 0.64214(17) 0.36995(18) 0.0246(8) Uani 1 4 d .
C23 C 0.4070(3) 0.63958(18) 0.30641(19) 0.0316(9) Uani 1 4 d .
C24 C 0.5102(3) 0.6397(2) 0.2934(2) 0.0418(11) Uani 1 4 d .
C25 C 0.5827(3) 0.6433(2) 0.3442(3) 0.0455(12) Uani 1 4 d .
C26 C 0.5537(3) 0.6457(2) 0.4077(2) 0.0400(10) Uani 1 4 d .
C27 C 0.4500(3) 0.64328(18) 0.4227(2) 0.0296(8) Uani 1 4 d .
C28 C 0.4272(3) 0.6423(2) 0.4914(2) 0.0344(9) Uani 1 4 d .
C29 C 0.3458(3) 0.6154(2) 0.51917(19) 0.0337(9) Uani 1 4 d .
C30 C 0.2607(3) 0.57725(18) 0.48771(17) 0.0265(8) Uani 1 4 d .
C31 C 0.2132(3) 0.5261(2) 0.52457(19) 0.0350(9) Uani 1 4 d .
C32 C 0.1381(3) 0.4837(2) 0.4980(2) 0.0386(10) Uani 1 4 d .
C33 C 0.1059(3) 0.49173(19) 0.4329(2) 0.0345(9) Uani 1 4 d .
C34 C 0.1489(3) 0.54278(18) 0.39621(18) 0.0260(8) Uani 1 4 d .
C35 C 0.2247(3) 0.58679(17) 0.42260(16) 0.0217(7) Uani 1 4 d .
C41 C 0.3673(3) 0.76868(17) 0.18640(16) 0.0213(7) Uani 1 4 d .
C43 C 0.2848(3) 0.81146(18) 0.27092(17) 0.0236(7) Uani 1 4 d .
C44 C 0.2171(3) 0.77422(18) 0.23469(17) 0.0257(8) Uani 1 4 d .
C46 C 0.4755(3) 0.83954(18) 0.26697(17) 0.0232(7) Uani 1 4 d .
C47 C 0.5309(3) 0.87639(19) 0.21417(17) 0.0257(8) Uani 1 4 d .
C48 C 0.6246(3) 0.8498(2) 0.19655(19) 0.0326(9) Uani 1 4 d .
C49 C 0.6756(3) 0.8790(2) 0.1460(2) 0.0437(11) Uani 1 4 d .
C50 C 0.6327(4) 0.9339(3) 0.1115(2) 0.0469(12) Uani 1 4 d .
C51 C 0.5403(4) 0.9605(2) 0.1279(2) 0.0407(10) Uani 1 4 d .
C52 C 0.4884(3) 0.93387(19) 0.18088(18) 0.0285(8) Uani 1 4 d .
C53 C 0.3954(3) 0.96828(19) 0.1986(2) 0.0331(9) Uani 1 4 d .
C54 C 0.3588(3) 0.97492(19) 0.2580(2) 0.0338(9) Uani 1 4 d .
C55 C 0.4017(3) 0.94684(19) 0.31980(18) 0.0286(8) Uani 1 4 d .
C56 C 0.3840(3) 0.9837(2) 0.3771(2) 0.0381(10) Uani 1 4 d .
C57 C 0.4218(3) 0.9611(2) 0.4374(2) 0.0414(11) Uani 1 4 d .
C58 C 0.4801(3) 0.9018(2) 0.44238(19) 0.0393(10) Uani 1 4 d .
C59 C 0.4981(3) 0.8644(2) 0.38658(18) 0.0308(8) Uani 1 4 d .
C60 C 0.4588(3) 0.88528(18) 0.32537(17) 0.0247(8) Uani 1 4 d .
C61 C 0.2208(3) 0.70645(17) 0.12731(16) 0.0211(7) Uani 1 4 d .
C62 C 0.1175(3) 0.73676(17) 0.10744(16) 0.0219(7) Uani 1 4 d .
C63 C 0.1164(3) 0.78775(19) 0.05914(17) 0.0284(8) Uani 1 4 d .
C64 C 0.0288(3) 0.82414(19) 0.04030(19) 0.0328(9) Uani 1 4 d .
C65 C -0.0612(3) 0.8091(2) 0.06926(19) 0.0329(9) Uani 1 4 d .
C66 C -0.0626(3) 0.75899(19) 0.11739(18) 0.0293(8) Uani 1 4 d .
C67 C 0.0259(3) 0.72146(18) 0.13770(17) 0.0233(7) Uani 1 4 d .
C68 C 0.0154(3) 0.67156(19) 0.19016(18) 0.0273(8) Uani 1 4 d .
C69 C 0.0746(3) 0.61784(19) 0.20840(17) 0.0263(8) Uani 1 4 d .
C70 C 0.1669(3) 0.59140(18) 0.18051(17) 0.0267(8) Uani 1 4 d .
C71 C 0.1920(3) 0.5217(2) 0.1939(2) 0.0385(10) Uani 1 4 d .
C72 C 0.2748(3) 0.4900(2) 0.1684(2) 0.0469(11) Uani 1 4 d .
C73 C 0.3349(3) 0.5270(2) 0.1277(2) 0.0434(11) Uani 1 4 d .
C74 C 0.3127(3) 0.5957(2) 0.11410(19) 0.0324(9) Uani 1 4 d .
C75 C 0.2305(3) 0.62925(18) 0.14076(17) 0.0235(7) Uani 1 4 d .
H3 H 0.25801 0.86364 0.4598 0.0281 Uiso 1 4 calc R
H4 H 0.36679 0.76279 0.43688 0.0279 Uiso 1 4 calc R
H6 H 0.04088 0.84307 0.48652 0.0293 Uiso 1 4 calc R
H8 H -0.11592 0.80318 0.48745 0.0364 Uiso 1 4 calc R
H9 H -0.27368 0.76994 0.43901 0.0450 Uiso 1 4 calc R
H10 H -0.29922 0.77302 0.32555 0.0472 Uiso 1 4 calc R
H11 H -0.1734 0.81634 0.26195 0.0414 Uiso 1 4 calc R
H13 H 0.00178 0.85375 0.24934 0.0387 Uiso 1 4 calc R
H14 H 0.10985 0.93656 0.27224 0.0405 Uiso 1 4 calc R
H16 H 0.13577 1.04603 0.32705 0.0490 Uiso 1 4 calc R
H17 H 0.17827 1.10691 0.42192 0.0579 Uiso 1 4 calc R
H18 H 0.16413 1.05427 0.5234 0.0565 Uiso 1 4 calc R
H19 H 0.10146 0.94167 0.52927 0.0432 Uiso 1 4 calc R
H21 H 0.22714 0.63826 0.33584 0.0260 Uiso 1 4 calc R
H23 H 0.35693 0.63773 0.27109 0.0379 Uiso 1 4 calc R
H24 H 0.53028 0.63724 0.24963 0.0501 Uiso 1 4 calc R
H25 H 0.65319 0.64418 0.33556 0.0546 Uiso 1 4 calc R
H26 H 0.60482 0.64901 0.44229 0.0480 Uiso 1 4 calc R
H28 H 0.47664 0.6637 0.52056 0.0413 Uiso 1 4 calc R
H29 H 0.34342 0.62198 0.56501 0.0405 Uiso 1 4 calc R
H31 H 0.23396 0.52083 0.56946 0.0420 Uiso 1 4 calc R
H32 H 0.10835 0.44906 0.52394 0.0463 Uiso 1 4 calc R
H33 H 0.05442 0.46221 0.41364 0.0414 Uiso 1 4 calc R
H34 H 0.12619 0.54814 0.35165 0.0311 Uiso 1 4 calc R
H43 H 0.27231 0.83544 0.31021 0.0283 Uiso 1 4 calc R
H44 H 0.14722 0.76701 0.24295 0.0308 Uiso 1 4 calc R
H46 H 0.52008 0.80014 0.28278 0.0278 Uiso 1 4 calc R
H48 H 0.65368 0.81107 0.21956 0.0392 Uiso 1 4 calc R
H49 H 0.74015 0.86123 0.1352 0.0524 Uiso 1 4 calc R
H50 H 0.66709 0.9534 0.07625 0.0563 Uiso 1 4 calc R
H51 H 0.51072 0.99776 0.10299 0.0489 Uiso 1 4 calc R
H53 H 0.3554 0.98871 0.16357 0.0397 Uiso 1 4 calc R
H54 H 0.29751 1.00103 0.26024 0.0406 Uiso 1 4 calc R
H56 H 0.34497 1.02523 0.37417 0.0457 Uiso 1 4 calc R
H57 H 0.40761 0.98647 0.47556 0.0497 Uiso 1 4 calc R
H58 H 0.50775 0.8866 0.4838 0.0472 Uiso 1 4 calc R
H59 H 0.53834 0.82339 0.39019 0.0370 Uiso 1 4 calc R
H61 H 0.26413 0.71535 0.0895 0.0253 Uiso 1 4 calc R
H63 H 0.17784 0.7978 0.0385 0.0341 Uiso 1 4 calc R
H64 H 0.03058 0.85917 0.00773 0.0394 Uiso 1 4 calc R
H65 H -0.1221 0.83327 0.05611 0.0394 Uiso 1 4 calc R
H66 H -0.1249 0.74955 0.13733 0.0352 Uiso 1 4 calc R
H68 H -0.04251 0.67825 0.21535 0.0328 Uiso 1 4 calc R
H69 H 0.05325 0.59294 0.24529 0.0316 Uiso 1 4 calc R
H71 H 0.1504 0.49566 0.22156 0.0462 Uiso 1 4 calc R
H72 H 0.29048 0.443 0.17869 0.0563 Uiso 1 4 calc R
H73 H 0.39148 0.50526 0.10905 0.0521 Uiso 1 4 calc R
H74 H 0.35459 0.62074 0.08587 0.0389 Uiso 1 4 calc R

loop_
_atom_site_aniso_label
_atom_site_aniso_U_11
_atom_site_aniso_U_22
_atom_site_aniso_U_33
_atom_site_aniso_U_12
_atom_site_aniso_U_13
_atom_site_aniso_U_23
Au1 0.01819(8) 0.02186(8) 0.02615(8) 0.00090(5) 0.00092(5) -0.00135(5)
Au41 0.02233(8) 0.03043(9) 0.02765(8) -0.00016(6) 0.00602(6) -0.00479(6)
Cl1 0.0248(5) 0.0371(5) 0.0428(5) -0.0084(4) -0.0004(4) -0.0019(4)
Cl41 0.0386(6) 0.0797(9) 0.0619(8) 0.0031(6) 0.0227(6) -0.0277(7)
N2 0.0184(15) 0.0194(14) 0.0245(15) 0.0033(12) 0.0004(12) -0.0001(12)
N5 0.0187(15) 0.0173(14) 0.0233(14) 0.0011(12) 0.0018(11) -0.0001(12)
N42 0.0193(15) 0.0188(14) 0.0234(15) -0.0025(11) 0.0034(12) 0.0000(12)
N45 0.0223(16) 0.0187(14) 0.0220(15) -0.0022(12) 0.0038(12) -0.0002(12)
C1 0.0230(18) 0.0204(18) 0.0195(17) 0.0027(14) 0.0024(14) 0.0005(14)
C3 0.0217(18) 0.0209(18) 0.0275(19) -0.0017(14) -0.0004(14) 0.0004(14)
C4 0.0195(18) 0.0220(18) 0.0284(19) -0.0036(14) 0.0018(14) 0.0024(15)
C6 0.0232(19) 0.0223(18) 0.0277(19) 0.0065(15) 0.0017(14) -0.0044(15)
C7 0.0229(19) 0.0192(17) 0.031(2) 0.0071(14) 0.0049(15) -0.0037(15)
C8 0.031(2) 0.0224(19) 0.038(2) 0.0049(16) 0.0053(17) 0.0001(16)
C9 0.023(2) 0.032(2) 0.058(3) 0.0003(17) 0.0095(19) 0.004(2)
C10 0.022(2) 0.034(2) 0.062(3) -0.0013(17) -0.0059(19) 0.002(2)
C11 0.029(2) 0.033(2) 0.041(2) 0.0054(17) -0.0061(18) 0.0015(18)
C12 0.0213(19) 0.0223(18) 0.038(2) 0.0057(15) 0.0036(16) -0.0011(16)
C13 0.028(2) 0.038(2) 0.031(2) 0.0072(17) 0.0022(16) 0.0029(17)
C14 0.025(2) 0.036(2) 0.041(2) 0.0062(17) 0.0095(17) 0.0080(18)
C15 0.0199(19) 0.0242(19) 0.049(2) 0.0080(15) 0.0033(17) -0.0004(17)
C16 0.026(2) 0.028(2) 0.069(3) 0.0038(17) 0.004(2) 0.004(2)
C17 0.028(2) 0.023(2) 0.094(4) 0.0032(18) 0.007(2) -0.007(2)
C18 0.030(2) 0.034(2) 0.076(3) 0.0088(19) -0.005(2) -0.025(2)
C19 0.027(2) 0.030(2) 0.050(2) 0.0089(17) -0.0025(18) -0.0118(19)
C20 0.0187(18) 0.0253(19) 0.043(2) 0.0075(15) -0.0000(16) -0.0054(17)
C21 0.0199(18) 0.0190(17) 0.0265(18) 0.0038(14) 0.0044(14) -0.0008(14)
C22 0.0226(19) 0.0169(17) 0.035(2) 0.0031(14) 0.0045(15) 0.0019(15)
C23 0.036(2) 0.0216(19) 0.039(2) 0.0067(16) 0.0116(17) 0.0066(16)
C24 0.038(2) 0.028(2) 0.061(3) 0.0058(18) 0.025(2) 0.008(2)
C25 0.024(2) 0.027(2) 0.087(4) 0.0010(17) 0.021(2) 0.007(2)
C26 0.024(2) 0.025(2) 0.071(3) 0.0004(16) 0.001(2) -0.001(2)
C27 0.0215(19) 0.0184(18) 0.049(2) 0.0008(14) -0.0008(17) -0.0005(17)
C28 0.031(2) 0.029(2) 0.042(2) 0.0027(17) -0.0136(18) -0.0051(18)
C29 0.043(2) 0.030(2) 0.027(2) 0.0055(18) -0.0061(17) -0.0023(17)
C30 0.028(2) 0.0218(18) 0.0296(19) 0.0066(15) 0.0035(15) -0.0015(15)
C31 0.043(2) 0.033(2) 0.030(2) 0.0087(18) 0.0078(17) 0.0051(17)
C32 0.037(2) 0.029(2) 0.051(3) 0.0005(18) 0.0137(19) 0.0124(19)
C33 0.028(2) 0.0217(19) 0.055(3) -0.0018(16) 0.0047(18) 0.0018(18)
C34 0.0219(19) 0.0216(18) 0.034(2) 0.0047(15) 0.0004(15) 0.0000(15)
C35 0.0206(18) 0.0179(17) 0.0272(18) 0.0020(14) 0.0056(14) -0.0009(14)
C41 0.0207(18) 0.0197(17) 0.0237(18) -0.0005(14) 0.0037(14) 0.0015(14)
C43 0.0250(19) 0.0253(18) 0.0207(17) -0.0016(15) 0.0040(14) -0.0046(14)
C44 0.0245(19) 0.0286(19) 0.0245(18) -0.0015(15) 0.0064(15) -0.0032(15)
C46 0.0172(17) 0.0236(18) 0.0285(19) -0.0037(14) 0.0002(14) -0.0007(15)
C47 0.0238(19) 0.0287(19) 0.0246(18) -0.0082(15) 0.0009(14) -0.0012(15)
C48 0.026(2) 0.038(2) 0.034(2) -0.0067(17) 0.0047(16) -0.0055(18)
C49 0.031(2) 0.052(3) 0.049(3) -0.013(2) 0.013(2) -0.007(2)
C50 0.050(3) 0.051(3) 0.040(2) -0.030(2) 0.017(2) -0.005(2)
C51 0.054(3) 0.031(2) 0.036(2) -0.019(2) -0.001(2) 0.0022(18)
C52 0.032(2) 0.0241(19) 0.0290(19) -0.0094(16) -0.0017(16) -0.0001(16)
C53 0.034(2) 0.025(2) 0.039(2) -0.0028(16) -0.0100(18) 0.0034(17)
C54 0.027(2) 0.0236(19) 0.051(3) 0.0014(16) -0.0038(18) -0.0026(18)
C55 0.0210(19) 0.028(2) 0.037(2) -0.0060(15) 0.0033(15) -0.0077(17)
C56 0.025(2) 0.039(2) 0.051(3) -0.0068(17) 0.0056(18) -0.017(2)
C57 0.033(2) 0.054(3) 0.038(2) -0.019(2) 0.0093(18) -0.021(2)
C58 0.035(2) 0.057(3) 0.026(2) -0.022(2) -0.0004(17) -0.0029(19)
C59 0.026(2) 0.037(2) 0.030(2) -0.0117(17) 0.0003(16) 0.0028(17)
C60 0.0181(18) 0.0266(19) 0.0294(19) -0.0080(14) 0.0019(14) -0.0018(15)
C61 0.0237(18) 0.0216(18) 0.0180(16) -0.0037(14) 0.0025(13) -0.0039(14)
C62 0.0259(19) 0.0192(17) 0.0205(17) -0.0004(14) 0.0013(14) -0.0040(14)
C63 0.035(2) 0.0259(19) 0.0253(19) -0.0009(16) 0.0084(16) -0.0043(16)
C64 0.045(2) 0.026(2) 0.027(2) 0.0077(18) 0.0044(17) 0.0030(16)
C65 0.033(2) 0.033(2) 0.032(2) 0.0124(17) 0.0002(17) -0.0025(17)
C66 0.027(2) 0.029(2) 0.032(2) 0.0013(16) 0.0044(16) -0.0063(16)
C67 0.0234(19) 0.0235(18) 0.0229(18) -0.0002(15) -0.0002(14) -0.0036(15)
C68 0.0210(19) 0.034(2) 0.028(2) -0.0063(16) 0.0055(15) -0.0025(16)
C69 0.0261(19) 0.027(2) 0.0257(18) -0.0076(16) 0.0039(15) 0.0027(15)
C70 0.027(2) 0.0240(19) 0.0290(19) -0.0036(15) -0.0009(15) -0.0015(15)
C71 0.043(3) 0.026(2) 0.047(2) -0.0037(18) 0.0058(19) 0.0029(19)
C72 0.046(3) 0.025(2) 0.070(3) 0.0056(19) 0.004(2) 0.003(2)
C73 0.038(2) 0.031(2) 0.063(3) 0.0057(19) 0.011(2) -0.008(2)
C74 0.029(2) 0.029(2) 0.040(2) -0.0006(16) 0.0065(17) -0.0039(17)
C75 0.0242(19) 0.0216(18) 0.0244(18) -0.0009(14) -0.0028(14) -0.0047(14)

loop_
_atom_type_symbol
_atom_type_description
_atom_type_scat_dispersion_real
_atom_type_scat_dispersion_imag
_atom_type_scat_source
C C 0.0033 0.0016
;
International Tables for Crystallography
(Vol. C, Tables 4.2.6.8 and 6.1.1.4)
;
H H 0.0000 0.0000
;
International Tables for Crystallography
(Vol. C, Table 6.1.1.4)
;
Au Au -2.0133 8.8022
;
International Tables for Crystallography
(Vol. C, Tables 4.2.6.8 and 6.1.1.4)
;
Cl Cl 0.1484 0.1585
;
International Tables for Crystallography
(Vol. C, Tables 4.2.6.8 and 6.1.1.4)
;
N N 0.0061 0.0033
;
International Tables for Crystallography
(Vol. C, Tables 4.2.6.8 and 6.1.1.4)
;

loop_
_geom_angle_atom_site_label_1
_geom_angle_atom_site_label_2
_geom_angle_atom_site_label_3
_geom_angle
_geom_angle_publ_flag
Cl1 Au1 C1 176.89(10) yes
Cl41 Au41 C41 177.34(10) yes
C1 N2 C3 110.6(3) yes
C1 N2 C6 128.8(3) yes
C3 N2 C6 119.6(3) yes
C1 N5 C4 110.5(3) yes
C1 N5 C21 123.4(3) yes
C4 N5 C21 126.0(3) yes
C41 N42 C43 110.3(3) yes
C41 N42 C46 124.0(3) yes
C43 N42 C46 125.5(3) yes
C41 N45 C44 110.6(3) yes
C41 N45 C61 124.0(3) yes
C44 N45 C61 125.2(3) yes
Au1 C1 N2 130.0(2) yes
Au1 C1 N5 125.2(2) yes
N2 C1 N5 104.8(3) yes
N2 C3 C4 107.3(3) yes
N5 C4 C3 106.7(3) yes
N2 C6 C7 113.6(3) yes
N2 C6 C20 109.5(3) yes
C7 C6 C20 114.2(3) yes
C6 C7 C8 117.5(3) yes
C6 C7 C12 123.2(3) yes
C8 C7 C12 119.4(3) yes
C7 C8 C9 121.3(4) yes
C8 C9 C10 119.3(4) yes
C9 C10 C11 120.2(4) yes
C10 C11 C12 121.7(4) yes
C7 C12 C11 118.0(3) yes
C7 C12 C13 124.1(3) yes
C11 C12 C13 117.9(3) yes
C12 C13 C14 127.7(4) yes
C13 C14 C15 128.7(4) yes
C14 C15 C16 117.4(4) yes
C14 C15 C20 124.5(3) yes
C16 C15 C20 118.2(4) yes
C15 C16 C17 121.6(4) yes
C16 C17 C18 120.1(4) yes
C17 C18 C19 119.7(4) yes
C18 C19 C20 121.0(4) yes
C6 C20 C15 122.7(3) yes
C6 C20 C19 117.7(3) yes
C15 C20 C19 119.4(3) yes
N5 C21 C22 111.7(3) yes
N5 C21 C35 111.5(3) yes
C22 C21 C35 114.1(3) yes
C21 C22 C23 118.0(3) yes
C21 C22 C27 122.3(3) yes
C23 C22 C27 119.7(3) yes
C22 C23 C24 121.1(4) yes
C23 C24 C25 119.6(4) yes
C24 C25 C26 120.2(4) yes
C25 C26 C27 121.7(4) yes
C22 C27 C26 117.5(4) yes
C22 C27 C28 124.8(3) yes
C26 C27 C28 117.6(4) yes
C27 C28 C29 128.8(4) yes
C28 C29 C30 128.0(4) yes
C29 C30 C31 117.8(3) yes
C29 C30 C35 124.3(3) yes
C31 C30 C35 117.8(3) yes
C30 C31 C32 122.3(4) yes
C31 C32 C33 119.4(4) yes
C32 C33 C34 119.5(3) yes
C33 C34 C35 121.9(3) yes
C21 C35 C30 122.8(3) yes
C21 C35 C34 118.2(3) yes
C30 C35 C34 119.0(3) yes
Au41 C41 N42 126.9(2) yes
Au41 C41 N45 127.8(2) yes
N42 C41 N45 105.0(3) yes
N42 C43 C44 107.4(3) yes
N45 C44 C43 106.7(3) yes
N42 C46 C47 111.6(3) yes
N42 C46 C60 110.8(3) yes
C47 C46 C60 112.9(3) yes
C46 C47 C48 118.4(3) yes
C46 C47 C52 121.7(3) yes
C48 C47 C52 119.8(3) yes
C47 C48 C49 120.8(4) yes
C48 C49 C50 119.9(4) yes
C49 C50 C51 120.2(4) yes
C50 C51 C52 121.4(4) yes
C47 C52 C51 117.9(3) yes
C47 C52 C53 123.8(3) yes
C51 C52 C53 118.3(3) yes
C52 C53 C54 128.3(4) yes
C53 C54 C55 127.8(4) yes
C54 C55 C56 117.7(3) yes
C54 C55 C60 124.2(3) yes
C56 C55 C60 118.1(3) yes
C55 C56 C57 121.6(4) yes
C56 C57 C58 120.1(4) yes
C57 C58 C59 119.3(4) yes
C58 C59 C60 121.6(4) yes
C46 C60 C55 121.9(3) yes
C46 C60 C59 118.9(3) yes
C55 C60 C59 119.2(3) yes
N45 C61 C62 109.1(3) yes
N45 C61 C75 111.1(3) yes
C62 C61 C75 119.5(3) yes
C61 C62 C63 116.0(3) yes
C61 C62 C67 124.9(3) yes
C63 C62 C67 118.9(3) yes
C62 C63 C64 122.2(4) yes
C63 C64 C65 119.3(4) yes
C64 C65 C66 120.0(4) yes
C65 C66 C67 121.7(4) yes
C62 C67 C66 117.9(3) yes
C62 C67 C68 125.4(3) yes
C66 C67 C68 116.6(3) yes
C67 C68 C69 130.0(3) yes
C68 C69 C70 130.0(3) yes
C69 C70 C71 116.5(3) yes
C69 C70 C75 125.3(3) yes
C71 C70 C75 118.1(3) yes
C70 C71 C72 122.0(4) yes
C71 C72 C73 119.4(4) yes
C72 C73 C74 119.9(4) yes
C73 C74 C75 121.6(4) yes
C61 C75 C70 124.7(3) yes
C61 C75 C74 116.2(3) yes
C70 C75 C74 118.9(3) yes
N2 C3 H3 126.335 no
C4 C3 H3 126.324 no
N5 C4 H4 126.672 no
C3 C4 H4 126.672 no
N2 C6 H6 106.331 no
C7 C6 H6 106.316 no
C20 C6 H6 106.329 no
C7 C8 H8 119.368 no
C9 C8 H8 119.358 no
C8 C9 H9 120.383 no
C10 C9 H9 120.362 no
C9 C10 H10 119.903 no
C11 C10 H10 119.891 no
C10 C11 H11 119.173 no
C12 C11 H11 119.169 no
C12 C13 H13 116.143 no
C14 C13 H13 116.134 no
C13 C14 H14 115.634 no
C15 C14 H14 115.638 no
C15 C16 H16 119.196 no
C17 C16 H16 119.206 no
C16 C17 H17 119.968 no
C18 C17 H17 119.976 no
C17 C18 H18 120.153 no
C19 C18 H18 120.146 no
C18 C19 H19 119.507 no
C20 C19 H19 119.512 no
N5 C21 H21 106.347 no
C22 C21 H21 106.347 no
C35 C21 H21 106.349 no
C22 C23 H23 119.431 no
C24 C23 H23 119.429 no
C23 C24 H24 120.186 no
C25 C24 H24 120.192 no
C24 C25 H25 119.893 no
C26 C25 H25 119.902 no
C25 C26 H26 119.154 no
C27 C26 H26 119.154 no
C27 C28 H28 115.624 no
C29 C28 H28 115.617 no
C28 C29 H29 116.003 no
C30 C29 H29 116.005 no
C30 C31 H31 118.869 no
C32 C31 H31 118.878 no
C31 C32 H32 120.284 no
C33 C32 H32 120.301 no
C32 C33 H33 120.243 no
C34 C33 H33 120.253 no
C33 C34 H34 119.070 no
C35 C34 H34 119.064 no
N42 C43 H43 126.301 no
C44 C43 H43 126.321 no
N45 C44 H44 126.646 no
C43 C44 H44 126.662 no
N42 C46 H46 107.050 no
C47 C46 H46 107.062 no
C60 C46 H46 107.051 no
C47 C48 H48 119.603 no
C49 C48 H48 119.608 no
C48 C49 H49 120.063 no
C50 C49 H49 120.067 no
C49 C50 H50 119.916 no
C51 C50 H50 119.910 no
C50 C51 H51 119.306 no
C52 C51 H51 119.304 no
C52 C53 H53 115.865 no
C54 C53 H53 115.877 no
C53 C54 H54 116.121 no
C55 C54 H54 116.124 no
C55 C56 H56 119.206 no
C57 C56 H56 119.214 no
C56 C57 H57 119.976 no
C58 C57 H57 119.967 no
C57 C58 H58 120.333 no
C59 C58 H58 120.320 no
C58 C59 H59 119.181 no
C60 C59 H59 119.178 no
N45 C61 H61 105.282 no
C62 C61 H61 105.289 no
C75 C61 H61 105.281 no
C62 C63 H63 118.929 no
C64 C63 H63 118.915 no
C63 C64 H64 120.341 no
C65 C64 H64 120.340 no
C64 C65 H65 120.023 no
C66 C65 H65 120.015 no
C65 C66 H66 119.127 no
C67 C66 H66 119.132 no
C67 C68 H68 114.987 no
C69 C68 H68 114.987 no
C68 C69 H69 114.987 no
C70 C69 H69 114.994 no
C70 C71 H71 118.989 no
C72 C71 H71 118.977 no
C71 C72 H72 120.281 no
C73 C72 H72 120.273 no
C72 C73 H73 120.075 no
C74 C73 H73 120.073 no
C73 C74 H74 119.205 no
C75 C74 H74 119.207 no

loop_
_geom_bond_atom_site_label_1
_geom_bond_atom_site_label_2
_geom_bond_distance
_geom_bond_publ_flag
Au1 Cl1 2.3007(10) yes
Au1 C1 1.990(3) yes
Au41 Cl41 2.2902(13) yes
Au41 C41 1.986(3) yes
N2 C1 1.351(4) yes
N2 C3 1.379(4) yes
N2 C6 1.500(4) yes
N5 C1 1.359(4) yes
N5 C4 1.385(4) yes
N5 C21 1.497(4) yes
N42 C41 1.354(4) yes
N42 C43 1.384(5) yes
N42 C46 1.497(4) yes
N45 C41 1.352(4) yes
N45 C44 1.388(5) yes
N45 C61 1.495(4) yes
C3 C4 1.339(5) yes
C6 C7 1.506(5) yes
C6 C20 1.513(5) yes
C7 C8 1.396(5) yes
C7 C12 1.401(5) yes
C8 C9 1.386(5) yes
C9 C10 1.377(6) yes
C10 C11 1.376(6) yes
C11 C12 1.401(5) yes
C12 C13 1.460(5) yes
C13 C14 1.337(5) yes
C14 C15 1.458(6) yes
C15 C16 1.396(5) yes
C15 C20 1.403(6) yes
C16 C17 1.373(7) yes
C17 C18 1.378(7) yes
C18 C19 1.379(6) yes
C19 C20 1.395(6) yes
C21 C22 1.515(5) yes
C21 C35 1.515(5) yes
C22 C23 1.386(5) yes
C22 C27 1.412(5) yes
C23 C24 1.392(6) yes
C24 C25 1.372(7) yes
C25 C26 1.375(7) yes
C26 C27 1.410(5) yes
C27 C28 1.455(6) yes
C28 C29 1.339(6) yes
C29 C30 1.456(5) yes
C30 C31 1.407(5) yes
C30 C35 1.402(5) yes
C31 C32 1.368(6) yes
C32 C33 1.386(6) yes
C33 C34 1.376(5) yes
C34 C35 1.392(5) yes
C43 C44 1.334(5) yes
C46 C47 1.512(5) yes
C46 C60 1.511(5) yes
C47 C48 1.396(5) yes
C47 C52 1.399(5) yes
C48 C49 1.382(6) yes
C49 C50 1.373(6) yes
C50 C51 1.374(7) yes
C51 C52 1.409(6) yes
C52 C53 1.450(5) yes
C53 C54 1.339(6) yes
C54 C55 1.460(5) yes
C55 C56 1.401(6) yes
C55 C60 1.403(5) yes
C56 C57 1.376(6) yes
C57 C58 1.374(6) yes
C58 C59 1.382(6) yes
C59 C60 1.389(5) yes
C61 C62 1.509(5) yes
C61 C75 1.516(5) yes
C62 C63 1.394(5) yes
C62 C67 1.412(5) yes
C63 C64 1.380(5) yes
C64 C65 1.379(6) yes
C65 C66 1.381(5) yes
C66 C67 1.409(5) yes
C67 C68 1.454(5) yes
C68 C69 1.334(5) yes
C69 C70 1.458(5) yes
C70 C71 1.406(5) yes
C70 C75 1.401(5) yes
C71 C72 1.373(6) yes
C72 C73 1.376(7) yes
C73 C74 1.380(6) yes
C74 C75 1.394(5) yes
C3 H3 0.950 no
C4 H4 0.950 no
C6 H6 1.000 no
C8 H8 0.950 no
C9 H9 0.950 no
C10 H10 0.950 no
C11 H11 0.950 no
C13 H13 0.950 no
C14 H14 0.950 no
C16 H16 0.950 no
C17 H17 0.950 no
C18 H18 0.950 no
C19 H19 0.950 no
C21 H21 1.000 no
C23 H23 0.950 no
C24 H24 0.950 no
C25 H25 0.950 no
C26 H26 0.950 no
C28 H28 0.950 no
C29 H29 0.950 no
C31 H31 0.950 no
C32 H32 0.950 no
C33 H33 0.950 no
C34 H34 0.950 no
C43 H43 0.950 no
C44 H44 0.950 no
C46 H46 1.000 no
C48 H48 0.950 no
C49 H49 0.950 no
C50 H50 0.950 no
C51 H51 0.950 no
C53 H53 0.950 no
C54 H54 0.950 no
C56 H56 0.950 no
C57 H57 0.950 no
C58 H58 0.950 no
C59 H59 0.950 no
C61 H61 1.000 no
C63 H63 0.950 no
C64 H64 0.950 no
C65 H65 0.950 no
C66 H66 0.950 no
C68 H68 0.950 no
C69 H69 0.950 no
C71 H71 0.950 no
C72 H72 0.950 no
C73 H73 0.950 no
C74 H74 0.950 no

loop_
_geom_contact_atom_site_label_1
_geom_contact_atom_site_label_2
_geom_contact_distance
_geom_contact_publ_flag
_geom_contact_site_symmetry_2
Au1 C6 3.593(3) no .
Au1 C7 3.121(3) no .
Au1 C8 3.429(4) no .
Au1 C12 3.271(3) no .
Au1 C21 3.352(3) no .
Au1 C34 3.244(3) no .
Au1 C35 3.462(3) no .
Au41 C46 3.402(4) no .
Au41 C47 3.204(4) no .
Au41 C48 3.121(4) no .
Au41 C61 3.432(3) no .
Au41 C74 3.519(4) no .
N2 C8 3.504(5) no .
N2 C12 3.201(4) no .
N2 C13 3.350(5) no .
N2 C14 3.347(5) no .
N2 C15 3.169(5) no .
N2 C19 3.381(5) no .
N2 C21 3.594(4) no .
N5 C23 3.453(5) no .
N5 C27 3.192(4) no .
N5 C28 3.361(5) no .
N5 C29 3.335(5) no .
N5 C30 3.165(4) no .
N5 C34 3.474(4) no .
N42 C48 3.509(5) no .
N42 C52 3.106(5) no .
N42 C53 3.205(5) no .
N42 C54 3.230(5) no .
N42 C55 3.122(5) no .
N42 C59 3.476(4) no .
N42 C61 3.595(4) no .
N45 C46 3.596(4) no .
N45 C63 3.224(4) no .
N45 C67 3.299(4) no .
N45 C70 3.296(4) no .
N45 C74 3.317(5) no .
C1 C7 3.009(5) no .
C1 C12 3.463(5) no .
C1 C35 3.169(5) no .
C3 C15 3.476(5) no .
C3 C19 3.363(5) no .
C3 C20 2.838(5) no .
C4 C22 2.903(5) no .
C4 C27 3.123(5) no .
C4 C28 3.169(5) no .
C4 C29 3.477(5) no .
C4 C35 3.568(5) no .
C6 C13 3.046(5) no .
C6 C14 3.048(5) no .
C7 C10 2.784(5) no .
C7 C14 3.117(5) no .
C7 C15 3.138(5) no .
C8 C11 2.747(6) no .
C8 C20 3.589(5) no .
C9 C12 2.804(6) no .
C12 C15 3.143(5) no .
C12 C20 3.164(5) no .
C13 C20 3.139(5) no .
C15 C18 2.795(6) no .
C16 C19 2.749(6) no .
C17 C20 2.780(6) no .
C21 C28 3.055(5) no .
C21 C29 3.050(5) no .
C22 C25 2.787(6) no .
C22 C29 3.146(5) no .
C22 C30 3.173(5) no .
C23 C26 2.752(6) no .
C24 C27 2.806(6) no .
C27 C30 3.147(5) no .
C27 C35 3.145(5) no .
C28 C35 3.123(5) no .
C30 C33 2.800(5) no .
C31 C34 2.736(5) no .
C32 C35 2.794(5) no .
C41 C47 3.015(5) no .
C41 C52 3.559(5) no .
C41 C75 3.333(5) no .
C43 C54 3.308(5) no .
C43 C55 3.158(5) no .
C43 C60 2.860(5) no .
C44 C62 2.940(5) no .
C44 C67 3.272(5) no .
C44 C68 3.384(5) no .
C44 C69 3.568(5) no .
C44 C75 3.401(5) no .
C46 C53 3.008(5) no .
C46 C54 3.023(5) no .
C47 C50 2.781(6) no .
C47 C54 3.117(5) no .
C47 C55 3.129(5) no .
C47 C59 3.589(5) no .
C48 C51 2.753(6) no .
C48 C60 3.575(5) no .
C49 C52 2.798(6) no .
C52 C55 3.132(5) no .
C52 C60 3.149(5) no .
C53 C60 3.123(5) no .
C55 C58 2.798(5) no .
C56 C59 2.741(6) no .
C57 C60 2.784(6) no .
C61 C68 3.119(5) no .
C61 C69 3.113(5) no .
C62 C65 2.798(5) no .
C62 C69 3.157(5) no .
C62 C70 3.223(5) no .
C63 C66 2.745(6) no .
C64 C67 2.811(5) no .
C67 C70 3.206(5) no .
C67 C75 3.213(5) no .
C68 C75 3.152(5) no .
C70 C73 2.794(6) no .
C71 C74 2.737(6) no .
C72 C75 2.794(5) no .
Au1 C64 3.530(4) no 4_565
N2 C63 3.333(4) no 4_565
N5 C43 3.410(4) no .
N5 C63 3.589(5) no 4_565
N42 C23 3.538(4) no .
C1 C63 3.333(5) no 4_565
C1 C64 3.469(5) no 4_565
C3 C43 3.589(5) no .
C3 C58 3.561(5) no .
C4 C43 3.358(5) no .
C4 C58 3.571(6) no .
C4 C59 3.424(5) no .
C8 C18 3.517(6) no 3_576
C8 C65 3.511(5) no 4_565
C11 C48 3.580(5) no 1_455
C16 C56 3.424(5) no .
C16 C68 3.581(5) no 2_555
C16 C69 3.517(5) no 2_555
C17 C56 3.534(6) no .
C18 C8 3.517(6) no 3_576
C18 C19 3.412(6) no 3_576
C19 C18 3.412(6) no 3_576
C19 C19 3.259(5) no 3_576
C23 N42 3.538(4) no .
C23 C41 3.515(5) no .
C24 C53 3.525(5) no 2_645
C25 C53 3.498(6) no 2_645
C30 C63 3.575(5) no 4_565
C32 C33 3.598(6) no 3_566
C33 C32 3.598(6) no 3_566
C33 C65 3.565(5) no 2_545
C34 C50 3.558(6) no 2_645
C35 C50 3.576(6) no 2_645
C41 C23 3.515(5) no .
C43 N5 3.410(4) no .
C43 C3 3.589(5) no .
C43 C4 3.358(5) no .
C48 C11 3.580(5) no 1_655
C50 C34 3.558(6) no 2_655
C50 C35 3.576(6) no 2_655
C53 C24 3.525(5) no 2_655
C53 C25 3.498(6) no 2_655
C56 C16 3.424(5) no .
C56 C17 3.534(6) no .
C57 C57 3.529(6) no 3_676
C58 C3 3.561(5) no .
C58 C4 3.571(6) no .
C59 C4 3.424(5) no .
C63 N2 3.333(4) no 4_564
C63 N5 3.589(5) no 4_564
C63 C1 3.333(5) no 4_564
C63 C30 3.575(5) no 4_564
C64 Au1 3.530(4) no 4_564
C64 C1 3.469(5) no 4_564
C65 C8 3.511(5) no 4_564
C65 C33 3.565(5) no 2_555
C68 C16 3.581(5) no 2_545
C69 C16 3.517(5) no 2_545
Au1 H21 3.0443 no .
Au1 H34 2.9911 no .
Au41 H46 3.3509 no .
Au41 H48 3.1705 no .
Au41 H61 2.9226 no .
Au41 H74 2.9172 no .
Cl1 H34 3.4720 no .
N2 H4 3.1129 no .
N2 H19 3.5041 no .
N5 H3 3.1081 no .
N5 H23 3.5806 no .
N42 H44 3.1141 no .
N45 H43 3.1073 no .
N45 H63 3.2639 no .
N45 H74 3.3848 no .
C1 H3 3.1568 no .
C1 H4 3.1681 no .
C1 H6 3.0034 no .
C1 H21 2.6543 no .
C3 H6 2.7958 no .
C3 H19 3.4813 no .
C4 H21 3.2093 no .
C4 H28 3.5422 no .
C6 H3 2.7408 no .
C6 H8 2.6069 no .
C6 H19 2.6177 no .
C7 H9 3.2810 no .
C7 H11 3.2603 no .
C7 H13 3.2994 no .
C8 H6 2.4478 no .
C8 H10 3.2430 no .
C9 H11 3.2383 no .
C10 H8 3.2386 no .
C11 H9 3.2450 no .
C11 H13 2.6218 no .
C12 H6 3.3260 no .
C12 H8 3.2708 no .
C12 H10 3.2781 no .
C12 H14 3.3195 no .
C13 H11 2.5902 no .
C14 H16 2.5726 no .
C15 H3 3.2773 no .
C15 H6 3.3293 no .
C15 H13 3.3285 no .
C15 H17 3.2717 no .
C15 H19 3.2731 no .
C16 H14 2.5909 no .
C16 H18 3.2410 no .
C17 H19 3.2391 no .
C18 H3 3.5668 no .
C18 H16 3.2360 no .
C19 H3 2.8100 no .
C19 H6 2.4663 no .
C19 H17 3.2423 no .
C20 H3 2.6208 no .
C20 H14 3.3014 no .
C20 H16 3.2606 no .
C20 H18 3.2705 no .
C21 H4 2.8682 no .
C21 H23 2.6140 no .
C21 H34 2.6194 no .
C22 H4 2.7039 no .
C22 H24 3.2737 no .
C22 H26 3.2721 no .
C22 H28 3.3139 no .
C23 H21 2.4639 no .
C23 H25 3.2485 no .
C24 H26 3.2331 no .
C25 H23 3.2428 no .
C26 H4 3.4058 no .
C26 H24 3.2400 no .
C26 H28 2.5966 no .
C27 H4 2.5698 no .
C27 H21 3.3362 no .
C27 H23 3.2762 no .
C27 H25 3.2858 no .
C27 H29 3.3260 no .
C28 H4 2.6756 no .
C28 H26 2.5891 no .
C29 H4 3.3204 no .
C29 H31 2.5869 no .
C30 H21 3.3321 no .
C30 H28 3.3190 no .
C30 H32 3.2849 no .
C30 H34 3.2630 no .
C31 H29 2.6172 no .
C31 H33 3.2377 no .
C32 H34 3.2403 no .
C33 H31 3.2319 no .
C34 H21 2.4700 no .
C34 H32 3.2465 no .
C35 H29 3.2997 no .
C35 H31 3.2619 no .
C35 H33 3.2744 no .
C41 H43 3.1593 no .
C41 H44 3.1653 no .
C41 H46 2.7995 no .
C41 H61 2.5544 no .
C41 H74 3.5139 no .
C43 H46 3.0857 no .
C44 H61 3.2733 no .
C46 H43 2.8527 no .
C46 H48 2.6342 no .
C46 H59 2.6300 no .
C47 H49 3.2716 no .
C47 H51 3.2641 no .
C47 H53 3.2827 no .
C48 H46 2.4850 no .
C48 H50 3.2432 no .
C49 H51 3.2342 no .
C50 H48 3.2400 no .
C51 H49 3.2390 no .
C51 H53 2.6245 no .
C52 H46 3.3266 no .
C52 H48 3.2738 no .
C52 H50 3.2814 no .
C52 H54 3.3192 no .
C53 H51 2.6011 no .
C54 H43 3.1263 no .
C54 H56 2.5849 no .
C55 H43 2.7345 no .
C55 H46 3.3300 no .
C55 H53 3.3239 no .
C55 H57 3.2778 no .
C55 H59 3.2633 no .
C56 H43 3.4557 no .
C56 H54 2.6122 no .
C56 H58 3.2423 no .
C57 H59 3.2334 no .
C58 H56 3.2352 no .
C59 H43 3.3160 no .
C59 H46 2.4907 no .
C59 H57 3.2392 no .
C60 H43 2.6272 no .
C60 H54 3.3019 no .
C60 H56 3.2635 no .
C60 H58 3.2737 no .
C61 H44 2.8554 no .
C61 H63 2.5707 no .
C61 H74 2.5846 no .
C62 H44 2.8424 no .
C62 H64 3.2815 no .
C62 H66 3.2756 no .
C62 H68 3.3255 no .
C63 H61 2.4382 no .
C63 H65 3.2416 no .
C64 H66 3.2422 no .
C65 H63 3.2346 no .
C66 H64 3.2498 no .
C66 H68 2.5409 no .
C67 H44 2.7510 no .
C67 H61 3.3272 no .
C67 H63 3.2712 no .
C67 H65 3.2908 no .
C67 H69 3.3204 no .
C68 H44 2.7059 no .
C68 H66 2.5665 no .
C69 H44 3.0957 no .
C69 H71 2.5622 no .
C70 H61 3.3250 no .
C70 H68 3.3243 no .
C70 H72 3.2853 no .
C70 H74 3.2627 no .
C71 H69 2.5506 no .
C71 H73 3.2329 no .
C72 H74 3.2373 no .
C73 H71 3.2268 no .
C74 H61 2.4357 no .
C74 H72 3.2443 no .
C75 H44 3.5863 no .
C75 H69 3.3184 no .
C75 H71 3.2634 no .
C75 H73 3.2745 no .
H3 H4 2.4691 no .
H3 H6 2.9526 no .
H3 H19 2.9682 no .
H4 H28 2.8946 no .
H6 H8 2.1940 no .
H6 H19 2.2193 no .
H8 H9 2.3322 no .
H9 H10 2.3308 no .
H10 H11 2.3123 no .
H11 H13 2.4324 no .
H13 H14 2.1665 no .
H14 H16 2.4037 no .
H16 H17 2.3114 no .
H17 H18 2.3295 no .
H18 H19 2.3240 no .
H21 H23 2.2133 no .
H21 H34 2.2164 no .
H23 H24 2.3366 no .
H24 H25 2.3231 no .
H25 H26 2.3117 no .
H26 H28 2.4015 no .
H28 H29 2.1668 no .
H29 H31 2.4234 no .
H31 H32 2.3061 no .
H32 H33 2.3438 no .
H33 H34 2.3166 no .
H43 H44 2.4640 no .
H43 H46 3.3931 no .
H43 H54 3.3708 no .
H44 H68 3.0435 no .
H44 H69 3.5721 no .
H46 H48 2.2437 no .
H46 H59 2.2454 no .
H48 H49 2.3278 no .
H49 H50 2.3232 no .
H50 H51 2.3128 no .
H51 H53 2.4471 no .
H53 H54 2.1724 no .
H54 H56 2.4273 no .
H56 H57 2.3145 no .
H57 H58 2.3288 no .
H58 H59 2.3248 no .
H61 H63 2.1817 no .
H61 H74 2.1768 no .
H63 H64 2.3197 no .
H64 H65 2.3344 no .
H65 H66 2.3186 no .
H66 H68 2.3269 no .
H68 H69 2.1363 no .
H69 H71 2.3309 no .
H71 H72 2.3118 no .
H72 H73 2.3305 no .
H73 H74 2.3192 no .
Au1 H44 3.5975 no .
Au1 H64 2.9660 no 4_565
Au1 H68 3.1648 no .
Au1 H69 3.1005 no .
Au41 H24 3.1776 no .
Au41 H28 2.9250 no 4_564
Au41 H29 3.4368 no 4_564
Cl1 H16 3.5114 no 2_545
Cl1 H25 3.0117 no 1_455
Cl1 H31 3.5748 no 3_566
Cl1 H32 3.1314 no 3_566
Cl1 H54 3.5908 no 2_545
Cl1 H68 2.9923 no .
Cl1 H69 3.0240 no .
Cl41 H9 3.1994 no 4_664
Cl41 H17 3.3232 no 2_645
Cl41 H28 3.2434 no 4_564
Cl41 H58 2.7607 no 4_564
N2 H43 3.0404 no .
N2 H63 3.1018 no 4_565
N5 H43 3.0863 no .
N5 H44 3.5595 no .
N5 H63 2.8903 no 4_565
N42 H23 3.3636 no .
N45 H23 2.9857 no .
C1 H43 3.2602 no .
C1 H44 3.2654 no .
C1 H63 2.9650 no 4_565
C1 H64 3.2406 no 4_565
C3 H43 2.7698 no .
C3 H61 3.1154 no 4_565
C3 H63 3.1468 no 4_565
C3 H74 3.4581 no 4_565
C4 H43 2.7859 no .
C4 H59 3.5126 no .
C4 H61 3.3471 no 4_565
C4 H63 3.0371 no 4_565
C6 H18 3.4840 no 3_576
C7 H18 3.0811 no 3_576
C8 H17 3.3572 no 3_576
C8 H18 2.8241 no 3_576
C8 H65 3.5719 no 4_565
C9 H18 3.4099 no 3_576
C9 H25 3.5188 no 1_455
C9 H26 3.5608 no 1_455
C9 H59 3.2427 no 1_455
C10 H25 3.1407 no 1_455
C10 H46 3.3801 no 1_455
C10 H48 2.9204 no 1_455
C10 H59 3.2034 no 1_455
C10 H72 3.0851 no 2_555
C11 H48 2.9444 no 1_455
C11 H71 3.5402 no 2_555
C11 H72 3.0120 no 2_555
C12 H71 3.3951 no 2_555
C12 H72 3.5348 no 2_555
C13 H43 3.5851 no .
C13 H44 2.9667 no .
C13 H71 3.1407 no 2_555
C14 H43 3.1074 no .
C14 H44 3.4200 no .
C14 H54 3.5215 no .
C14 H71 3.2622 no 2_555
C15 H43 3.5575 no .
C15 H56 3.5496 no .
C16 H54 3.2389 no .
C16 H56 2.8241 no .
C16 H68 3.5785 no 2_555
C16 H69 3.4997 no 2_555
C17 H8 3.2423 no 3_576
C17 H19 3.5340 no 3_576
C17 H56 2.8340 no .
C18 H6 3.5329 no 3_576
C18 H8 3.2986 no 3_576
C18 H19 3.2769 no 3_576
C18 H56 3.5499 no .
C18 H57 3.5487 no .
C19 H18 3.5852 no 3_576
C19 H19 3.3179 no 3_576
C20 H18 3.4362 no 3_576
C22 H51 3.1856 no 2_645
C23 H46 3.4738 no .
C23 H51 3.4416 no 2_645
C24 H46 3.1010 no .
C24 H51 3.4799 no 2_645
C24 H53 3.4865 no 2_645
C25 H9 3.5851 no 1_655
C25 H10 2.9739 no 1_655
C25 H46 3.3565 no .
C25 H51 3.2661 no 2_645
C25 H53 3.0918 no 2_645
C26 H9 3.3304 no 1_655
C26 H10 3.5939 no 1_655
C26 H51 2.9753 no 2_645
C26 H53 3.5885 no 2_645
C26 H59 3.4458 no .
C27 H51 2.9025 no 2_645
C28 H51 3.5112 no 2_645
C29 H51 3.4571 no 4_565
C29 H53 3.5700 no 4_565
C29 H63 2.8091 no 4_565
C30 H50 2.9045 no 2_645
C30 H63 2.8592 no 4_565
C30 H64 3.3000 no 4_565
C31 H50 3.0071 no 2_645
C31 H53 3.3281 no 4_565
C31 H63 3.4366 no 4_565
C31 H64 3.2605 no 4_565
C32 H32 3.4844 no 3_566
C32 H33 3.3507 no 3_566
C32 H50 3.0971 no 2_645
C32 H64 3.2586 no 2_545
C32 H64 3.3482 no 4_565
C32 H65 3.1045 no 2_545
C33 H32 3.1985 no 3_566
C33 H49 3.5550 no 2_645
C33 H50 3.0801 no 2_645
C33 H64 3.3811 no 2_545
C33 H64 3.4258 no 4_565
C33 H65 3.0663 no 2_545
C34 H50 2.9903 no 2_645
C34 H64 3.4024 no 4_565
C34 H69 3.4110 no .
C35 H50 2.9330 no 2_645
C35 H63 3.3340 no 4_565
C35 H64 3.3290 no 4_565
C41 H23 3.0681 no .
C41 H24 3.5128 no .
C41 H29 3.2604 no 4_564
C43 H14 3.3262 no .
C43 H23 3.4763 no .
C44 H13 3.2377 no .
C44 H14 3.5294 no .
C44 H21 3.3371 no .
C44 H23 3.2665 no .
C46 H10 3.3758 no 1_655
C47 H72 3.3720 no 2_655
C48 H10 3.1422 no 1_655
C48 H11 2.9699 no 1_655
C48 H72 3.2681 no 2_655
C49 H11 3.2391 no 1_655
C49 H65 3.4251 no 1_655
C50 H28 3.2808 no 4_564
C51 H28 3.3247 no 4_564
C51 H29 3.2356 no 4_564
C52 H29 3.1467 no 4_564
C53 H24 3.5419 no 2_655
C53 H25 3.5099 no 2_655
C53 H29 3.2816 no 4_564
C53 H31 3.3013 no 4_564
C54 H14 3.3714 no .
C54 H16 3.5866 no .
C54 H24 3.4544 no 2_655
C55 H73 3.2083 no 2_655
C56 H3 3.3538 no .
C56 H16 3.5635 no .
C56 H73 2.9683 no 2_655
C57 H3 2.9057 no .
C57 H57 2.9592 no 3_676
C57 H58 3.4499 no 3_676
C57 H73 2.8047 no 2_655
C57 H74 3.5789 no 4_565
C58 H3 3.0404 no .
C58 H4 3.0592 no .
C58 H57 3.0577 no 3_676
C58 H73 2.8474 no 2_655
C58 H74 3.4735 no 4_565
C59 H3 3.5582 no .
C59 H4 2.8361 no .
C59 H10 3.4748 no 1_655
C59 H72 3.4869 no 2_655
C59 H73 3.0733 no 2_655
C60 H4 3.5411 no .
C60 H72 3.4724 no 2_655
C60 H73 3.2709 no 2_655
C62 H6 3.0385 no 4_564
C63 H6 3.0619 no 4_564
C63 H29 3.4414 no 4_564
C64 H6 3.4097 no 4_564
C64 H8 3.2485 no 4_564
C64 H32 3.2384 no 2_555
C64 H33 3.0434 no 2_555
C65 H8 2.8051 no 4_564
C65 H32 3.3405 no 2_555
C65 H33 2.9693 no 2_555
C65 H49 3.1613 no 1_455
C66 H8 2.9669 no 4_564
C66 H11 3.5456 no .
C66 H13 3.3312 no .
C66 H17 3.3744 no 2_545
C66 H49 3.2847 no 1_455
C67 H6 3.3530 no 4_564
C67 H8 3.5382 no 4_564
C67 H13 3.4496 no .
C68 H16 3.1327 no 2_545
C68 H17 3.5523 no 2_545
C69 H16 3.1325 no 2_545
C69 H21 3.2231 no .
C69 H34 3.2638 no .
C70 H19 3.2325 no 4_564
C70 H21 3.3594 no .
C70 H23 3.1502 no .
C71 H19 3.5841 no 4_564
C71 H23 3.4325 no .
C71 H34 3.4278 no .
C72 H18 3.3432 no 4_564
C73 H18 3.3898 no 4_564
C73 H57 3.3194 no 4_564
C74 H3 3.2970 no 4_564
C74 H19 3.2661 no 4_564
C74 H23 3.3360 no .
C74 H57 3.5345 no 4_564
C75 H19 3.0842 no 4_564
C75 H23 3.0680 no .
H3 C56 3.3538 no .
H3 C57 2.9057 no .
H3 C58 3.0404 no .
H3 C59 3.5582 no .
H3 C74 3.2970 no 4_565
H3 H43 3.1281 no .
H3 H57 3.0772 no .
H3 H58 3.3109 no .
H3 H61 3.0589 no 4_565
H3 H74 2.8287 no 4_565
H4 C58 3.0592 no .
H4 C59 2.8361 no .
H4 C60 3.5411 no .
H4 H43 3.1415 no .
H4 H58 3.1340 no .
H4 H59 2.7502 no .
H4 H61 3.4965 no 4_565
H4 H63 3.5199 no 4_565
H6 C18 3.5329 no 3_576
H6 C62 3.0385 no 4_565
H6 C63 3.0619 no 4_565
H6 C64 3.4097 no 4_565
H6 C67 3.3530 no 4_565
H6 H18 3.3318 no 3_576
H6 H63 3.3913 no 4_565
H8 C17 3.2423 no 3_576
H8 C18 3.2986 no 3_576
H8 C64 3.2485 no 4_565
H8 C65 2.8051 no 4_565
H8 C66 2.9669 no 4_565
H8 C67 3.5382 no 4_565
H8 H17 2.6980 no 3_576
H8 H18 2.8228 no 3_576
H8 H65 2.9836 no 4_565
H8 H66 3.2424 no 4_565
H9 Cl41 3.1994 no 4_465
H9 C25 3.5851 no 1_455
H9 C26 3.3304 no 1_455
H9 H25 3.3242 no 1_455
H9 H26 2.8235 no 1_455
H9 H59 2.8021 no 1_455
H10 C25 2.9739 no 1_455
H10 C26 3.5939 no 1_455
H10 C46 3.3758 no 1_455
H10 C48 3.1422 no 1_455
H10 C59 3.4748 no 1_455
H10 H25 2.5691 no 1_455
H10 H46 2.5327 no 1_455
H10 H48 2.3420 no 1_455
H10 H59 2.7446 no 1_455
H10 H72 3.2766 no 2_555
H11 C48 2.9699 no 1_455
H11 C49 3.2391 no 1_455
H11 C66 3.5456 no .
H11 H48 2.3829 no 1_455
H11 H49 2.9066 no 1_455
H11 H66 2.9589 no .
H11 H68 3.3321 no .
H11 H71 3.4811 no 2_555
H11 H72 3.1600 no 2_555
H13 C44 3.2377 no .
H13 C66 3.3312 no .
H13 C67 3.4496 no .
H13 H44 2.5425 no .
H13 H66 3.4097 no .
H13 H68 3.4926 no .
H13 H71 3.4537 no 2_555
H14 C43 3.3262 no .
H14 C44 3.5294 no .
H14 C54 3.3714 no .
H14 H43 2.9569 no .
H14 H44 3.3604 no .
H14 H54 2.7769 no .
H16 Cl1 3.5114 no 2_555
H16 C54 3.5866 no .
H16 C56 3.5635 no .
H16 C68 3.1327 no 2_555
H16 C69 3.1325 no 2_555
H16 H54 2.7263 no .
H16 H56 2.8827 no .
H16 H68 2.9347 no 2_555
H16 H69 2.9561 no 2_555
H17 Cl41 3.3232 no 2_655
H17 C8 3.3572 no 3_576
H17 C66 3.3744 no 2_555
H17 C68 3.5523 no 2_555
H17 H8 2.6980 no 3_576
H17 H56 2.9043 no .
H17 H66 3.0681 no 2_555
H17 H68 3.5224 no 2_555
H18 C6 3.4840 no 3_576
H18 C7 3.0811 no 3_576
H18 C8 2.8241 no 3_576
H18 C9 3.4099 no 3_576
H18 C19 3.5852 no 3_576
H18 C20 3.4362 no 3_576
H18 C72 3.3432 no 4_565
H18 C73 3.3898 no 4_565
H18 H6 3.3318 no 3_576
H18 H8 2.8228 no 3_576
H18 H19 3.5861 no 3_576
H18 H72 3.5047 no 4_565
H18 H73 3.5618 no 4_565
H19 C17 3.5340 no 3_576
H19 C18 3.2769 no 3_576
H19 C19 3.3179 no 3_576
H19 C70 3.2325 no 4_565
H19 C71 3.5841 no 4_565
H19 C74 3.2661 no 4_565
H19 C75 3.0842 no 4_565
H19 H18 3.5861 no 3_576
H21 C44 3.3371 no .
H21 C69 3.2231 no .
H21 C70 3.3594 no .
H21 H44 3.2626 no .
H21 H69 2.9876 no .
H23 N42 3.3636 no .
H23 N45 2.9857 no .
H23 C41 3.0681 no .
H23 C43 3.4763 no .
H23 C44 3.2665 no .
H23 C70 3.1502 no .
H23 C71 3.4325 no .
H23 C74 3.3360 no .
H23 C75 3.0680 no .
H24 Au41 3.1776 no .
H24 C41 3.5128 no .
H24 C53 3.5419 no 2_645
H24 C54 3.4544 no 2_645
H24 H46 3.2139 no .
H24 H54 3.4727 no 2_645
H25 Cl1 3.0117 no 1_655
H25 C9 3.5188 no 1_655
H25 C10 3.1407 no 1_655
H25 C53 3.5099 no 2_645
H25 H9 3.3242 no 1_655
H25 H10 2.5691 no 1_655
H25 H53 2.9961 no 2_645
H25 H54 3.4652 no 2_645
H26 C9 3.5608 no 1_655
H26 H9 2.8235 no 1_655
H26 H50 3.4409 no 4_565
H26 H51 3.3882 no 2_645
H28 Au41 2.9250 no 4_565
H28 Cl41 3.2434 no 4_565
H28 C50 3.2808 no 4_565
H28 C51 3.3247 no 4_565
H28 H50 3.5066 no 4_565
H28 H51 3.5546 no 4_565
H29 Au41 3.4368 no 4_565
H29 C41 3.2604 no 4_565
H29 C51 3.2356 no 4_565
H29 C52 3.1467 no 4_565
H29 C53 3.2816 no 4_565
H29 C63 3.4414 no 4_565
H29 H51 3.2461 no 4_565
H29 H53 2.9343 no 4_565
H29 H61 3.3467 no 4_565
H29 H63 2.6937 no 4_565
H31 Cl1 3.5748 no 3_566
H31 C53 3.3013 no 4_565
H31 H50 3.5642 no 2_645
H31 H53 2.4379 no 4_565
H32 Cl1 3.1314 no 3_566
H32 C32 3.4844 no 3_566
H32 C33 3.1985 no 3_566
H32 C64 3.2384 no 2_545
H32 C65 3.3405 no 2_545
H32 H32 3.5443 no 3_566
H32 H33 3.0662 no 3_566
H32 H64 2.5689 no 2_545
H32 H65 2.7796 no 2_545
H33 C32 3.3507 no 3_566
H33 C64 3.0434 no 2_545
H33 C65 2.9693 no 2_545
H33 H32 3.0662 no 3_566
H33 H49 3.5101 no 2_645
H33 H64 2.8230 no 2_545
H33 H65 2.6972 no 2_545
H34 C69 3.2638 no .
H34 C71 3.4278 no .
H34 H50 3.5216 no 2_645
H34 H69 2.4851 no .
H34 H71 2.8841 no .
H43 N2 3.0404 no .
H43 N5 3.0863 no .
H43 C1 3.2602 no .
H43 C3 2.7698 no .
H43 C4 2.7859 no .
H43 C13 3.5851 no .
H43 C14 3.1074 no .
H43 C15 3.5575 no .
H43 H3 3.1281 no .
H43 H4 3.1415 no .
H43 H14 2.9569 no .
H44 Au1 3.5975 no .
H44 N5 3.5595 no .
H44 C1 3.2654 no .
H44 C13 2.9667 no .
H44 C14 3.4200 no .
H44 H13 2.5425 no .
H44 H14 3.3604 no .
H44 H21 3.2626 no .
H46 C10 3.3801 no 1_655
H46 C23 3.4738 no .
H46 C24 3.1010 no .
H46 C25 3.3565 no .
H46 H10 2.5327 no 1_655
H46 H24 3.2139 no .
H48 C10 2.9204 no 1_655
H48 C11 2.9444 no 1_655
H48 H10 2.3420 no 1_655
H48 H11 2.3829 no 1_655
H48 H72 3.3417 no 2_655
H49 C33 3.5550 no 2_655
H49 C65 3.1613 no 1_655
H49 C66 3.2847 no 1_655
H49 H11 2.9066 no 1_655
H49 H33 3.5101 no 2_655
H49 H65 2.5482 no 1_655
H49 H66 2.7827 no 1_655
H50 C30 2.9045 no 2_655
H50 C31 3.0071 no 2_655
H50 C32 3.0971 no 2_655
H50 C33 3.0801 no 2_655
H50 C34 2.9903 no 2_655
H50 C35 2.9330 no 2_655
H50 H26 3.4409 no 4_564
H50 H28 3.5066 no 4_564
H50 H31 3.5642 no 2_655
H50 H34 3.5216 no 2_655
H51 C22 3.1856 no 2_655
H51 C23 3.4416 no 2_655
H51 C24 3.4799 no 2_655
H51 C25 3.2661 no 2_655
H51 C26 2.9753 no 2_655
H51 C27 2.9025 no 2_655
H51 C28 3.5112 no 2_655
H51 C29 3.4571 no 4_564
H51 H26 3.3882 no 2_655
H51 H28 3.5546 no 4_564
H51 H29 3.2461 no 4_564
H53 C24 3.4865 no 2_655
H53 C25 3.0918 no 2_655
H53 C26 3.5885 no 2_655
H53 C29 3.5700 no 4_564
H53 C31 3.3281 no 4_564
H53 H25 2.9961 no 2_655
H53 H29 2.9343 no 4_564
H53 H31 2.4379 no 4_564
H54 Cl1 3.5908 no 2_555
H54 C14 3.5215 no .
H54 C16 3.2389 no .
H54 H14 2.7769 no .
H54 H16 2.7263 no .
H54 H24 3.4727 no 2_655
H54 H25 3.4652 no 2_655
H56 C15 3.5496 no .
H56 C16 2.8241 no .
H56 C17 2.8340 no .
H56 C18 3.5499 no .
H56 H16 2.8827 no .
H56 H17 2.9043 no .
H56 H73 3.4718 no 2_655
H57 C18 3.5487 no .
H57 C57 2.9592 no 3_676
H57 C58 3.0577 no 3_676
H57 C73 3.3194 no 4_565
H57 C74 3.5345 no 4_565
H57 H3 3.0772 no .
H57 H57 2.6203 no 3_676
H57 H58 2.7920 no 3_676
H57 H73 3.2503 no 2_655
H57 H73 2.7591 no 4_565
H57 H74 3.1662 no 4_565
H58 Cl41 2.7607 no 4_565
H58 C57 3.4499 no 3_676
H58 H3 3.3109 no .
H58 H4 3.1340 no .
H58 H57 2.7920 no 3_676
H58 H73 3.2953 no 2_655
H58 H74 2.9800 no 4_565
H59 C4 3.5126 no .
H59 C9 3.2427 no 1_655
H59 C10 3.2034 no 1_655
H59 C26 3.4458 no .
H59 H4 2.7502 no .
H59 H9 2.8021 no 1_655
H59 H10 2.7446 no 1_655
H59 H72 3.5600 no 2_655
H61 C3 3.1154 no 4_564
H61 C4 3.3471 no 4_564
H61 H3 3.0589 no 4_564
H61 H4 3.4965 no 4_564
H61 H29 3.3467 no 4_564
H63 N2 3.1018 no 4_564
H63 N5 2.8903 no 4_564
H63 C1 2.9650 no 4_564
H63 C3 3.1468 no 4_564
H63 C4 3.0371 no 4_564
H63 C29 2.8091 no 4_564
H63 C30 2.8592 no 4_564
H63 C31 3.4366 no 4_564
H63 C35 3.3340 no 4_564
H63 H4 3.5199 no 4_564
H63 H6 3.3913 no 4_564
H63 H29 2.6937 no 4_564
H64 Au1 2.9660 no 4_564
H64 C1 3.2406 no 4_564
H64 C30 3.3000 no 4_564
H64 C31 3.2605 no 4_564
H64 C32 3.2586 no 2_555
H64 C32 3.3482 no 4_564
H64 C33 3.3811 no 2_555
H64 C33 3.4258 no 4_564
H64 C34 3.4024 no 4_564
H64 C35 3.3290 no 4_564
H64 H32 2.5689 no 2_555
H64 H33 2.8230 no 2_555
H65 C8 3.5719 no 4_564
H65 C32 3.1045 no 2_555
H65 C33 3.0663 no 2_555
H65 C49 3.4251 no 1_455
H65 H8 2.9836 no 4_564
H65 H32 2.7796 no 2_555
H65 H33 2.6972 no 2_555
H65 H49 2.5482 no 1_455
H66 H8 3.2424 no 4_564
H66 H11 2.9589 no .
H66 H13 3.4097 no .
H66 H17 3.0681 no 2_545
H66 H49 2.7827 no 1_455
H68 Au1 3.1648 no .
H68 Cl1 2.9923 no .
H68 C16 3.5785 no 2_545
H68 H11 3.3321 no .
H68 H13 3.4926 no .
H68 H16 2.9347 no 2_545
H68 H17 3.5224 no 2_545
H69 Au1 3.1005 no .
H69 Cl1 3.0240 no .
H69 C16 3.4997 no 2_545
H69 C34 3.4110 no .
H69 H16 2.9561 no 2_545
H69 H21 2.9876 no .
H69 H34 2.4851 no .
H71 C11 3.5402 no 2_545
H71 C12 3.3951 no 2_545
H71 C13 3.1407 no 2_545
H71 C14 3.2622 no 2_545
H71 H11 3.4811 no 2_545
H71 H13 3.4537 no 2_545
H71 H34 2.8841 no .
H72 C10 3.0851 no 2_545
H72 C11 3.0120 no 2_545
H72 C12 3.5348 no 2_545
H72 C47 3.3720 no 2_645
H72 C48 3.2681 no 2_645
H72 C59 3.4869 no 2_645
H72 C60 3.4724 no 2_645
H72 H10 3.2766 no 2_545
H72 H11 3.1600 no 2_545
H72 H18 3.5047 no 4_564
H72 H48 3.3417 no 2_645
H72 H59 3.5600 no 2_645
H73 C55 3.2083 no 2_645
H73 C56 2.9683 no 2_645
H73 C57 2.8047 no 2_645
H73 C58 2.8474 no 2_645
H73 C59 3.0733 no 2_645
H73 C60 3.2709 no 2_645
H73 H18 3.5618 no 4_564
H73 H56 3.4718 no 2_645
H73 H57 3.2503 no 2_645
H73 H57 2.7591 no 4_564
H73 H58 3.2953 no 2_645
H74 C3 3.4581 no 4_564
H74 C57 3.5789 no 4_564
H74 C58 3.4735 no 4_564
H74 H3 2.8287 no 4_564
H74 H57 3.1662 no 4_564
H74 H58 2.9800 no 4_564

loop_
_geom_torsion_atom_site_label_1
_geom_torsion_atom_site_label_2
_geom_torsion_atom_site_label_3
_geom_torsion_atom_site_label_4
_geom_torsion
_geom_torsion_publ_flag
C1 N2 C3 C4 1.2(4) no
C3 N2 C1 Au1 177.0(3) no
C3 N2 C1 N5 -0.6(3) no
C1 N2 C6 C7 -24.1(4) no
C1 N2 C6 C20 -153.0(3) no
C6 N2 C1 Au1 8.8(5) no
C6 N2 C1 N5 -168.8(3) no
C3 N2 C6 C7 168.7(3) no
C3 N2 C6 C20 39.7(4) no
C6 N2 C3 C4 170.6(2) no
C1 N5 C4 C3 0.8(4) no
C4 N5 C1 Au1 -177.9(2) no
C4 N5 C1 N2 -0.1(3) no
C1 N5 C21 C22 160.5(3) no
C1 N5 C21 C35 -70.6(4) no
C21 N5 C1 Au1 5.9(4) no
C21 N5 C1 N2 -176.3(2) no
C4 N5 C21 C22 -15.1(4) no
C4 N5 C21 C35 113.8(3) no
C21 N5 C4 C3 176.9(3) no
C41 N42 C43 C44 -1.3(4) no
C43 N42 C41 Au41 -173.0(2) no
C43 N42 C41 N45 1.3(3) no
C41 N42 C46 C47 49.5(4) no
C41 N42 C46 C60 176.2(3) no
C46 N42 C41 Au41 1.6(5) no
C46 N42 C41 N45 175.9(2) no
C43 N42 C46 C47 -136.7(3) no
C43 N42 C46 C60 -10.0(4) no
C46 N42 C43 C44 -175.8(3) no
C41 N45 C44 C43 0.1(4) no
C44 N45 C41 Au41 173.3(2) no
C44 N45 C41 N42 -0.9(3) no
C41 N45 C61 C62 -135.7(3) no
C41 N45 C61 C75 90.4(3) no
C61 N45 C41 Au41 -10.1(5) no
C61 N45 C41 N42 175.7(2) no
C44 N45 C61 C62 40.4(4) no
C44 N45 C61 C75 -93.5(3) no
C61 N45 C44 C43 -176.4(2) no
N2 C3 C4 N5 -1.2(4) no
N2 C6 C7 C8 112.3(3) no
N2 C6 C7 C12 -66.8(4) no
N2 C6 C20 C15 71.8(4) no
N2 C6 C20 C19 -103.6(3) no
C7 C6 C20 C15 -56.8(4) no
C7 C6 C20 C19 127.8(3) no
C20 C6 C7 C8 -121.2(3) no
C20 C6 C7 C12 59.7(4) no
C6 C7 C8 C9 -177.2(3) no
C6 C7 C12 C11 174.4(3) no
C6 C7 C12 C13 -6.8(5) no
C8 C7 C12 C11 -4.6(5) no
C8 C7 C12 C13 174.1(3) no
C12 C7 C8 C9 1.9(5) no
C7 C8 C9 C10 1.9(5) no
C8 C9 C10 C11 -2.7(6) no
C9 C10 C11 C12 -0.2(6) no
C10 C11 C12 C7 3.9(5) no
C10 C11 C12 C13 -175.0(3) no
C7 C12 C13 C14 -29.9(6) no
C11 C12 C13 C14 148.9(3) no
C12 C13 C14 C15 2.2(7) no
C13 C14 C15 C16 -151.4(4) no
C13 C14 C15 C20 29.0(6) no
C14 C15 C16 C17 -178.5(3) no
C14 C15 C20 C6 3.1(5) no
C14 C15 C20 C19 178.5(3) no
C16 C15 C20 C6 -176.5(3) no
C16 C15 C20 C19 -1.2(5) no
C20 C15 C16 C17 1.2(5) no
C15 C16 C17 C18 0.1(6) no
C16 C17 C18 C19 -1.2(6) no
C17 C18 C19 C20 1.2(6) no
C18 C19 C20 C6 175.6(3) no
C18 C19 C20 C15 0.1(5) no
N5 C21 C22 C23 -109.0(3) no
N5 C21 C22 C27 70.1(4) no
N5 C21 C35 C30 -67.0(4) no
N5 C21 C35 C34 110.9(3) no
C22 C21 C35 C30 60.6(4) no
C22 C21 C35 C34 -121.5(3) no
C35 C21 C22 C23 123.5(3) no
C35 C21 C22 C27 -57.4(4) no
C21 C22 C23 C24 177.7(3) no
C21 C22 C27 C26 -175.6(3) no
C21 C22 C27 C28 4.3(5) no
C23 C22 C27 C26 3.5(5) no
C23 C22 C27 C28 -176.7(3) no
C27 C22 C23 C24 -1.5(5) no
C22 C23 C24 C25 -0.9(5) no
C23 C24 C25 C26 1.1(6) no
C24 C25 C26 C27 1.1(6) no
C25 C26 C27 C22 -3.4(5) no
C25 C26 C27 C28 176.8(3) no
C22 C27 C28 C29 27.5(6) no
C26 C27 C28 C29 -152.6(3) no
C27 C28 C29 C30 2.8(7) no
C28 C29 C30 C31 149.0(4) no
C28 C29 C30 C35 -29.2(6) no
C29 C30 C31 C32 -174.7(3) no
C29 C30 C35 C21 -8.0(5) no
C29 C30 C35 C34 174.1(3) no
C31 C30 C35 C21 173.9(3) no
C31 C30 C35 C34 -4.0(5) no
C35 C30 C31 C32 3.6(5) no
C30 C31 C32 C33 -1.2(6) no
C31 C32 C33 C34 -0.8(6) no
C32 C33 C34 C35 0.3(5) no
C33 C34 C35 C21 -175.8(3) no
C33 C34 C35 C30 2.2(5) no
N42 C43 C44 N45 0.7(4) no
N42 C46 C47 C48 -114.7(3) no
N42 C46 C47 C52 62.2(4) no
N42 C46 C60 C55 -65.6(4) no
N42 C46 C60 C59 112.1(3) no
C47 C46 C60 C55 60.5(4) no
C47 C46 C60 C59 -121.8(3) no
C60 C46 C47 C48 119.7(3) no
C60 C46 C47 C52 -63.4(4) no
C46 C47 C48 C49 176.3(3) no
C46 C47 C52 C51 -173.6(3) no
C46 C47 C52 C53 7.7(5) no
C48 C47 C52 C51 3.3(5) no
C48 C47 C52 C53 -175.4(3) no
C52 C47 C48 C49 -0.7(5) no
C47 C48 C49 C50 -1.6(6) no
C48 C49 C50 C51 1.2(6) no
C49 C50 C51 C52 1.5(6) no
C50 C51 C52 C47 -3.7(6) no
C50 C51 C52 C53 175.0(3) no
C47 C52 C53 C54 31.0(6) no
C51 C52 C53 C54 -147.7(4) no
C52 C53 C54 C55 -2.4(6) no
C53 C54 C55 C56 150.5(4) no
C53 C54 C55 C60 -30.0(6) no
C54 C55 C56 C57 -179.9(3) no
C54 C55 C60 C46 -3.9(5) no
C54 C55 C60 C59 178.4(3) no
C56 C55 C60 C46 175.7(3) no
C56 C55 C60 C59 -2.0(5) no
C60 C55 C56 C57 0.6(5) no
C55 C56 C57 C58 1.2(6) no
C56 C57 C58 C59 -1.6(6) no
C57 C58 C59 C60 0.1(6) no
C58 C59 C60 C46 -176.0(3) no
C58 C59 C60 C55 1.7(5) no
N45 C61 C62 C63 90.3(3) no
N45 C61 C62 C67 -84.2(3) no
N45 C61 C75 C70 80.2(4) no
N45 C61 C75 C74 -95.9(3) no
C62 C61 C75 C70 -48.3(4) no
C62 C61 C75 C74 135.5(3) no
C75 C61 C62 C63 -140.3(3) no
C75 C61 C62 C67 45.3(4) no
C61 C62 C63 C64 -174.3(3) no
C61 C62 C67 C66 174.2(3) no
C61 C62 C67 C68 -3.5(5) no
C63 C62 C67 C66 -0.1(5) no
C63 C62 C67 C68 -177.8(3) no
C67 C62 C63 C64 0.5(5) no
C62 C63 C64 C65 -1.0(5) no
C63 C64 C65 C66 1.1(5) no
C64 C65 C66 C67 -0.8(5) no
C65 C66 C67 C62 0.3(5) no
C65 C66 C67 C68 178.2(3) no
C62 C67 C68 C69 -21.0(6) no
C66 C67 C68 C69 161.2(3) no
C67 C68 C69 C70 -1.6(6) no
C68 C69 C70 C71 -157.8(3) no
C68 C69 C70 C75 20.8(6) no
C69 C70 C71 C72 177.4(3) no
C69 C70 C75 C61 8.1(5) no
C69 C70 C75 C74 -175.9(3) no
C71 C70 C75 C61 -173.3(3) no
C71 C70 C75 C74 2.7(5) no
C75 C70 C71 C72 -1.3(5) no
C70 C71 C72 C73 -0.8(6) no
C71 C72 C73 C74 1.3(6) no
C72 C73 C74 C75 0.1(6) no
C73 C74 C75 C61 174.2(3) no
C73 C74 C75 C70 -2.2(5) no
